data_7228741
loop_
_publ_author_name
'Li, Li Li'
'Wang, Hui'
'Wang, Weizhou'
'Jin, Wei Jun'

_publ_section_title
;
 Interactions between haloperfluorobenzenes and fluoranthene in
 luminescent cocrystals from \p--hole&#x00B7;&#x00B7;&#x00B7;\p to
 \s--hole&#x00B7;&#x00B7;&#x00B7;\p bonds
;
_journal_name_full CrystEngComm
_journal_paper_doi 10.1039/C7CE00950J
_journal_year 2017
_chemical_formula_moiety 'C6 F4 I2, C16 H10'
_chemical_formula_sum 'C22 H10 F4 I2'
_chemical_formula_weight 604.10
_space_group_crystal_system triclinic
_space_group_IT_number 2
_space_group_name_Hall '-P 1'
_space_group_name_H-M_alt 'P -1'
_symmetry_space_group_name_Hall '-P 1'
_symmetry_space_group_name_H-M 'P -1'
_atom_sites_solution_hydrogens geom
_audit_creation_date 2016-12-31
_audit_creation_method
;
Olex2 1.2
(compiled 2015.09.30 svn.r3233 for OlexSys, GUI svn.r5103)
;
_audit_update_record
;
2017-05-03 deposited with the CCDC.
2017-07-24 downloaded from the CCDC.
;
_cell_angle_alpha 99.2518(16)
_cell_angle_beta 90.4052(15)
_cell_angle_gamma 114.420(2)
_cell_formula_units_Z 16
_cell_length_a 15.2963(3)
_cell_length_b 18.1009(4)
_cell_length_c 30.4800(5)
_cell_measurement_reflns_used 66605
_cell_measurement_temperature 100.00(10)
_cell_measurement_theta_max 29.6660
_cell_measurement_theta_min 3.5980
_cell_volume 7558.8(3)
_computing_cell_refinement 'CrysAlisPro 1.171.39.6a (Rigaku OD, 2015)'
_computing_data_collection 'CrysAlisPro 1.171.39.6a (Rigaku OD, 2015)'
_computing_data_reduction 'CrysAlisPro 1.171.39.6a (Rigaku OD, 2015)'
_computing_molecular_graphics 'Olex2 (Dolomanov et al., 2009)'
_computing_publication_material 'Olex2 (Dolomanov et al., 2009)'
_computing_structure_refinement 'ShelXL (Sheldrick, 2015)'
_computing_structure_solution 'ShelXT (Sheldrick, 2015)'
_diffrn_ambient_environment N~2~
_diffrn_ambient_temperature 100.00(10)
_diffrn_detector 'CCD plate'
_diffrn_detector_area_resol_mean 5.3127
_diffrn_detector_type AtlasS2
_diffrn_measured_fraction_theta_full 0.998
_diffrn_measured_fraction_theta_max 0.825
_diffrn_measurement_details
;
List of Runs (angles in degrees, time in seconds):

  # Type    Start    End  Width  t~exp~   \w     \q     \k     \f   Frames
#--------------------------------------------------------------------------
  1  \w    -27.00  25.00   1.00   10.00    --   12.76 -57.00 -30.00   52
  2  \w    -11.00  53.00   1.00   10.00    --   12.76 -99.00  60.00   64
  3  \w    -11.00  29.00   1.00   10.00    --  -11.04 -99.00  90.00   40
  4  \w    -15.00  13.00   1.00   10.00    --   12.76 -37.00  60.00   28
  5  \w    -12.00  71.00   1.00   10.00    --   12.76  37.00 -60.00   83
  6  \w    -21.00  88.00   1.00   10.00    --   12.76  19.00-150.00  109
;
_diffrn_measurement_device 'four-circle diffractometer'
_diffrn_measurement_device_type 'SuperNova, Dual, Cu at home/near, AtlasS2'
_diffrn_measurement_method '\w scans'
_diffrn_orient_matrix_type 'CrysAlisPro convention (1999,Acta A55,543-557)'
_diffrn_orient_matrix_UB_11 -0.0256758000
_diffrn_orient_matrix_UB_12 -0.0228290000
_diffrn_orient_matrix_UB_13 -0.0207482000
_diffrn_orient_matrix_UB_21 -0.0240828000
_diffrn_orient_matrix_UB_22 0.0262020000
_diffrn_orient_matrix_UB_23 0.0005532000
_diffrn_orient_matrix_UB_31 0.0370341000
_diffrn_orient_matrix_UB_32 0.0265768000
_diffrn_orient_matrix_UB_33 -0.0113520000
_diffrn_radiation_monochromator mirror
_diffrn_radiation_probe x-ray
_diffrn_radiation_type MoK\a
_diffrn_radiation_wavelength 0.71073
_diffrn_reflns_av_R_equivalents 0.0342
_diffrn_reflns_av_unetI/netI 0.0621
_diffrn_reflns_Laue_measured_fraction_full 0.998
_diffrn_reflns_Laue_measured_fraction_max 0.825
_diffrn_reflns_limit_h_max 20
_diffrn_reflns_limit_h_min -19
_diffrn_reflns_limit_k_max 24
_diffrn_reflns_limit_k_min -23
_diffrn_reflns_limit_l_max 33
_diffrn_reflns_limit_l_min -42
_diffrn_reflns_number 75567
_diffrn_reflns_point_group_measured_fraction_full 0.998
_diffrn_reflns_point_group_measured_fraction_max 0.825
_diffrn_reflns_theta_full 26.000
_diffrn_reflns_theta_max 29.937
_diffrn_reflns_theta_min 3.163
_diffrn_source 'micro-focus sealed X-ray tube'
_diffrn_source_type 'SuperNova (Mo) X-ray Source'
_exptl_absorpt_coefficient_mu 3.371
_exptl_absorpt_correction_T_max 1.00000
_exptl_absorpt_correction_T_min 0.58683
_exptl_absorpt_correction_type multi-scan
_exptl_absorpt_process_details
;
CrysAlisPro 1.171.39.6a (Rigaku Oxford Diffraction, 2015)
Empirical absorption correction using spherical harmonics,
 implemented in SCALE3 ABSPACK scaling algorithm.
;
_exptl_crystal_colour orange
_exptl_crystal_colour_primary orange
_exptl_crystal_density_diffrn 2.123
_exptl_crystal_description block
_exptl_crystal_F_000 4544
_exptl_crystal_size_max 0.4
_exptl_crystal_size_mid 0.3
_exptl_crystal_size_min 0.3
_refine_diff_density_max 2.457
_refine_diff_density_min -3.125
_refine_diff_density_rms 0.144
_refine_ls_extinction_method none
_refine_ls_goodness_of_fit_ref 1.113
_refine_ls_hydrogen_treatment constr
_refine_ls_matrix_type full
_refine_ls_number_parameters 2017
_refine_ls_number_reflns 36197
_refine_ls_number_restraints 1056
_refine_ls_restrained_S_all 1.118
_refine_ls_R_factor_all 0.0640
_refine_ls_R_factor_gt 0.0449
_refine_ls_shift/su_max 0.003
_refine_ls_shift/su_mean 0.000
_refine_ls_structure_factor_coef Fsqd
_refine_ls_weighting_details 'w=1/[\s^2^(Fo^2^)+(0.0144P)^2^+7.1132P] where P=(Fo^2^+2Fc^2^)/3'
_refine_ls_weighting_scheme calc
_refine_ls_wR_factor_gt 0.0733
_refine_ls_wR_factor_ref 0.0820
_reflns_Friedel_coverage 0.000
_reflns_number_gt 28572
_reflns_number_total 36197
_reflns_threshold_expression 'I > 2\s(I)'
_cod_data_source_file c7ce00950j2.cif
_cod_data_source_block 20161228b
_cod_database_code 7228741
_chemical_oxdiff_formula c1h1f1i1
_shelx_space_group_comment
;
The symmetry employed for this shelxl refinement is uniquely defined
by the following loop, which should always be used as a source of
symmetry information in preference to the above space-group names.
They are only intended as comments.
;
_reflns_odcompleteness_completeness 99.74
_reflns_odcompleteness_iscentric 1
_reflns_odcompleteness_theta 26.32
_olex2_refinement_description
;
1. Fixed Uiso
 At 1.2 times of:
  All C(H) groups
2. Uiso/Uaniso restraints and constraints
Uanis(C1) \\sim Ueq, Uanis(C2) \\sim Ueq, Uanis(C3) \\sim Ueq, Uanis(C4) \\sim
Ueq, Uanis(C5) \\sim Ueq, Uanis(C6) \\sim Ueq, Uanis(C7) \\sim Ueq, Uanis(C8)
\\sim Ueq, Uanis(C9) \\sim Ueq, Uanis(C10) \\sim Ueq, Uanis(C11) \\sim Ueq,
Uanis(C12) \\sim Ueq, Uanis(C13) \\sim Ueq, Uanis(C14) \\sim Ueq, Uanis(C15)
\\sim Ueq, Uanis(C16) \\sim Ueq, Uanis(C17) \\sim Ueq, Uanis(C18) \\sim Ueq,
Uanis(C19) \\sim Ueq, Uanis(C20) \\sim Ueq, Uanis(C21) \\sim Ueq, Uanis(C22)
\\sim Ueq, Uanis(C23) \\sim Ueq, Uanis(C24) \\sim Ueq, Uanis(C25) \\sim Ueq,
Uanis(C26) \\sim Ueq, Uanis(C27) \\sim Ueq, Uanis(C28) \\sim Ueq, Uanis(C29)
\\sim Ueq, Uanis(C30) \\sim Ueq, Uanis(C31) \\sim Ueq, Uanis(C32) \\sim Ueq,
Uanis(C33) \\sim Ueq, Uanis(C34) \\sim Ueq, Uanis(C35) \\sim Ueq, Uanis(C36)
\\sim Ueq, Uanis(C37) \\sim Ueq, Uanis(C38) \\sim Ueq, Uanis(C39) \\sim Ueq,
Uanis(C40) \\sim Ueq, Uanis(C41) \\sim Ueq, Uanis(C42) \\sim Ueq, Uanis(C43)
\\sim Ueq, Uanis(C44) \\sim Ueq, Uanis(C45) \\sim Ueq, Uanis(C46) \\sim Ueq,
Uanis(C47) \\sim Ueq, Uanis(C48) \\sim Ueq, Uanis(C49) \\sim Ueq, Uanis(C50)
\\sim Ueq, Uanis(C51) \\sim Ueq, Uanis(C52) \\sim Ueq, Uanis(C53) \\sim Ueq,
Uanis(C54) \\sim Ueq, Uanis(C55) \\sim Ueq, Uanis(C56) \\sim Ueq, Uanis(C57)
\\sim Ueq, Uanis(C58) \\sim Ueq, Uanis(C59) \\sim Ueq, Uanis(C60) \\sim Ueq,
Uanis(C61) \\sim Ueq, Uanis(C62) \\sim Ueq, Uanis(C63) \\sim Ueq, Uanis(C64)
\\sim Ueq, Uanis(C65) \\sim Ueq, Uanis(C66) \\sim Ueq, Uanis(C67) \\sim Ueq,
Uanis(C68) \\sim Ueq, Uanis(C69) \\sim Ueq, Uanis(C70) \\sim Ueq, Uanis(C71)
\\sim Ueq, Uanis(C72) \\sim Ueq, Uanis(C73) \\sim Ueq, Uanis(C74) \\sim Ueq,
Uanis(C75) \\sim Ueq, Uanis(C76) \\sim Ueq, Uanis(C77) \\sim Ueq, Uanis(C78)
\\sim Ueq, Uanis(C79) \\sim Ueq, Uanis(C80) \\sim Ueq, Uanis(C81) \\sim Ueq,
Uanis(C82) \\sim Ueq, Uanis(C83) \\sim Ueq, Uanis(C84) \\sim Ueq, Uanis(C85)
\\sim Ueq, Uanis(C86) \\sim Ueq, Uanis(C87) \\sim Ueq, Uanis(C88) \\sim Ueq,
Uanis(C89) \\sim Ueq, Uanis(C90) \\sim Ueq, Uanis(C91) \\sim Ueq, Uanis(C92)
\\sim Ueq, Uanis(C93) \\sim Ueq, Uanis(C94) \\sim Ueq, Uanis(C95) \\sim Ueq,
Uanis(C96) \\sim Ueq, Uanis(C97) \\sim Ueq, Uanis(C98) \\sim Ueq, Uanis(C99)
\\sim Ueq, Uanis(C100) \\sim Ueq, Uanis(C101) \\sim Ueq, Uanis(C102) \\sim Ueq,
Uanis(C103) \\sim Ueq, Uanis(C104) \\sim Ueq, Uanis(C105) \\sim Ueq,
Uanis(C106) \\sim Ueq, Uanis(C107) \\sim Ueq, Uanis(C108) \\sim Ueq,
Uanis(C109) \\sim Ueq, Uanis(C110) \\sim Ueq, Uanis(C111) \\sim Ueq,
Uanis(C112) \\sim Ueq, Uanis(C113) \\sim Ueq, Uanis(C114) \\sim Ueq,
Uanis(C115) \\sim Ueq, Uanis(C116) \\sim Ueq, Uanis(C117) \\sim Ueq,
Uanis(C118) \\sim Ueq, Uanis(C119) \\sim Ueq, Uanis(C120) \\sim Ueq,
Uanis(C121) \\sim Ueq, Uanis(C122) \\sim Ueq, Uanis(C123) \\sim Ueq,
Uanis(C124) \\sim Ueq, Uanis(C125) \\sim Ueq, Uanis(C126) \\sim Ueq,
Uanis(C127) \\sim Ueq, Uanis(C128) \\sim Ueq, Uanis(C129) \\sim Ueq,
Uanis(C130) \\sim Ueq, Uanis(C131) \\sim Ueq, Uanis(C132) \\sim Ueq,
Uanis(C133) \\sim Ueq, Uanis(C134) \\sim Ueq, Uanis(C135) \\sim Ueq,
Uanis(C136) \\sim Ueq, Uanis(C137) \\sim Ueq, Uanis(C138) \\sim Ueq,
Uanis(C139) \\sim Ueq, Uanis(C140) \\sim Ueq, Uanis(C141) \\sim Ueq,
Uanis(C142) \\sim Ueq, Uanis(C143) \\sim Ueq, Uanis(C144) \\sim Ueq,
Uanis(C145) \\sim Ueq, Uanis(C146) \\sim Ueq, Uanis(C147) \\sim Ueq,
Uanis(C148) \\sim Ueq, Uanis(C149) \\sim Ueq, Uanis(C150) \\sim Ueq,
Uanis(C151) \\sim Ueq, Uanis(C152) \\sim Ueq, Uanis(C153) \\sim Ueq,
Uanis(C154) \\sim Ueq, Uanis(C155) \\sim Ueq, Uanis(C156) \\sim Ueq,
Uanis(C157) \\sim Ueq, Uanis(C158) \\sim Ueq, Uanis(C159) \\sim Ueq,
Uanis(C160) \\sim Ueq, Uanis(C161) \\sim Ueq, Uanis(C162) \\sim Ueq,
Uanis(C163) \\sim Ueq, Uanis(C164) \\sim Ueq, Uanis(C165) \\sim Ueq,
Uanis(C166) \\sim Ueq, Uanis(C167) \\sim Ueq, Uanis(C168) \\sim Ueq,
Uanis(C169) \\sim Ueq, Uanis(C170) \\sim Ueq, Uanis(C171) \\sim Ueq,
Uanis(C172) \\sim Ueq, Uanis(C173) \\sim Ueq, Uanis(C174) \\sim Ueq,
Uanis(C175) \\sim Ueq, Uanis(C176) \\sim Ueq: with sigma of 0.01 and sigma for
terminal atoms of 0.02
3.a Aromatic/amide H refined with riding coordinates:
 C50(H50), C51(H51), C52(H52), C53(H53), C56(H56), C57(H57), C58(H58),
 C60(H60), C61(H61), C62(H62), C66(H66), C67(H67), C68(H68), C69(H69), C72(H72),
  C73(H73), C74(H74), C76(H76), C77(H77), C78(H78), C82(H82), C83(H83),
 C84(H84), C85(H85), C88(H88), C89(H89), C90(H90), C92(H92), C93(H93), C94(H94),
  C98(H98), C99(H99), C100(H100), C101(H101), C104(H104), C105(H105),
 C106(H106), C108(H108), C109(H109), C110(H110), C114(H114), C115(H115),
 C116(H116), C117(H117), C120(H120), C121(H121), C122(H122), C124(H124),
 C125(H125), C126(H126), C130(H130), C131(H131), C132(H132), C133(H133),
 C136(H136), C137(H137), C138(H138), C140(H140), C141(H141), C142(H142),
 C146(H146), C147(H147), C148(H148), C149(H149), C152(H152), C153(H153),
 C154(H154), C156(H156), C157(H157), C158(H158), C162(H162), C163(H163),
 C164(H164), C165(H165), C168(H168), C169(H169), C170(H170), C172(H172),
 C173(H173), C174(H174)
;
_shelx_shelxl_version_number 2014/7
_olex2_submission_special_instructions 'No special instructions were received'
_oxdiff_exptl_absorpt_empirical_details
;
Empirical correction (ABSPACK) includes:
- Absorption correction using spherical harmonics
- Frame scaling
;
_oxdiff_exptl_absorpt_empirical_full_max 1.411
_oxdiff_exptl_absorpt_empirical_full_min 0.752

loop_
_space_group_symop_operation_xyz
'x, y, z'
'-x, -y, -z'

loop_
_atom_site_label
_atom_site_type_symbol
_atom_site_fract_x
_atom_site_fract_y
_atom_site_fract_z
_atom_site_U_iso_or_equiv
_atom_site_adp_type
_atom_site_occupancy
_atom_site_site_symmetry_order
_atom_site_calc_flag
_atom_site_refinement_flags_posn
_atom_site_refinement_flags_adp
C1 C 0.7099(3) 1.0382(3) 0.38716(14) 0.0190(10) Uani 1 1 d . U
C2 C 0.7876(3) 1.0245(3) 0.36927(14) 0.0188(10) Uani 1 1 d . U
C3 C 0.7705(3) 0.9481(3) 0.34499(14) 0.0196(10) Uani 1 1 d . U
C4 C 0.6805(4) 0.8845(3) 0.33848(14) 0.0212(10) Uani 1 1 d . U
C5 C 0.6041(3) 0.8975(3) 0.35610(15) 0.0241(11) Uani 1 1 d . U
C6 C 0.6198(3) 0.9740(3) 0.38024(14) 0.0207(10) Uani 1 1 d . U
C7 C 0.2631(3) 0.0662(3) 0.38571(13) 0.0183(10) Uani 1 1 d . U
C8 C 0.3616(3) 0.1076(3) 0.38123(15) 0.0231(10) Uani 1 1 d . U
C9 C 0.4087(3) 0.0648(3) 0.35787(15) 0.0252(11) Uani 1 1 d . U
C10 C 0.3618(4) -0.0172(3) 0.33972(15) 0.0277(12) Uani 1 1 d . U
C11 C 0.2653(4) -0.0584(3) 0.34433(15) 0.0287(12) Uani 1 1 d . U
C12 C 0.2161(4) -0.0166(3) 0.36667(15) 0.0261(11) Uani 1 1 d . U
C13 C 0.2535(3) 0.4328(3) 0.12552(14) 0.0207(10) Uani 1 1 d . U
C14 C 0.1622(3) 0.4070(3) 0.10379(14) 0.0206(10) Uani 1 1 d . U
C15 C 0.1224(3) 0.4632(3) 0.10487(14) 0.0214(10) Uani 1 1 d . U
C16 C 0.1693(4) 0.5431(3) 0.12797(15) 0.0242(11) Uani 1 1 d . U
C17 C 0.2591(4) 0.5685(3) 0.14865(15) 0.0250(11) Uani 1 1 d . U
C18 C 0.3003(3) 0.5134(3) 0.14734(14) 0.0216(10) Uani 1 1 d . U
C19 C 0.2522(3) 0.4608(3) 0.37683(13) 0.0200(10) Uani 1 1 d . U
C20 C 0.1579(3) 0.4402(3) 0.36073(14) 0.0218(10) Uani 1 1 d . U
C21 C 0.1305(3) 0.5022(3) 0.35684(14) 0.0227(11) Uani 1 1 d . U
C22 C 0.1937(4) 0.5839(3) 0.36835(14) 0.0214(10) Uani 1 1 d . U
C23 C 0.2867(4) 0.6044(3) 0.38305(14) 0.0220(11) Uani 1 1 d . U
C24 C 0.3159(3) 0.5426(3) 0.38712(14) 0.0201(10) Uani 1 1 d . U
C25 C 0.8109(3) 0.4450(3) 0.13341(14) 0.0195(10) Uani 1 1 d . U
C26 C 0.7406(4) 0.4722(3) 0.12382(15) 0.0276(12) Uani 1 1 d . U
C27 C 0.7574(5) 0.5535(4) 0.13981(18) 0.0384(15) Uani 1 1 d . U
C28 C 0.8417(5) 0.6075(3) 0.16425(17) 0.0374(15) Uani 1 1 d . U
C29 C 0.9106(4) 0.5813(3) 0.17333(15) 0.0294(12) Uani 1 1 d . U
C30 C 0.8957(4) 0.5012(3) 0.15821(14) 0.0217(10) Uani 1 1 d . U
C31 C 0.7873(4) 0.4713(3) 0.38734(14) 0.0201(10) Uani 1 1 d . U
C32 C 0.7303(3) 0.5102(3) 0.37721(14) 0.0197(10) Uani 1 1 d . U
C33 C 0.7694(4) 0.5951(3) 0.38380(14) 0.0214(10) Uani 1 1 d . U
C34 C 0.8633(4) 0.6418(3) 0.40007(14) 0.0209(10) Uani 1 1 d . U
C35 C 0.9213(4) 0.6040(3) 0.41004(15) 0.0252(11) Uani 1 1 d . U
C36 C 0.8819(4) 0.5190(3) 0.40390(14) 0.0239(11) Uani 1 1 d . U
C37 C 0.7017(3) 1.0053(3) 0.12975(14) 0.0192(10) Uani 1 1 d . U
C38 C 0.7776(3) 0.9866(3) 0.11293(14) 0.0203(10) Uani 1 1 d . U
C39 C 0.7613(3) 0.9054(3) 0.09942(14) 0.0221(10) Uani 1 1 d . U
C40 C 0.6723(4) 0.8418(3) 0.10187(15) 0.0227(10) Uani 1 1 d . U
C41 C 0.5986(3) 0.8605(3) 0.11779(14) 0.0236(11) Uani 1 1 d . U
C42 C 0.6139(3) 0.9407(3) 0.13168(14) 0.0225(11) Uani 1 1 d . U
C43 C 0.2640(3) 1.0431(3) 0.13021(14) 0.0207(10) Uani 1 1 d . U
C44 C 0.3579(4) 1.0671(3) 0.11797(14) 0.0221(10) Uani 1 1 d . U
C45 C 0.3869(4) 1.0054(3) 0.10051(14) 0.0214(10) Uani 1 1 d . U
C46 C 0.3284(4) 0.9239(3) 0.09684(14) 0.0232(11) Uani 1 1 d . U
C47 C 0.2352(4) 0.9010(3) 0.10864(14) 0.0222(10) Uani 1 1 d . U
C48 C 0.2043(3) 0.9605(3) 0.12537(14) 0.0232(11) Uani 1 1 d . U
C49 C 0.6874(4) 1.0135(3) 0.51809(15) 0.0249(11) Uani 1 1 d . U
C50 C 0.6400(4) 1.0530(4) 0.54424(17) 0.0357(14) Uani 1 1 d . U
H50 H 0.5735 1.0277 0.5451 0.043 Uiso 1 1 calc R .
C51 C 0.6933(5) 1.1309(4) 0.56897(18) 0.0422(15) Uani 1 1 d . U
H51 H 0.6618 1.1578 0.5864 0.051 Uiso 1 1 calc R .
C52 C 0.7910(5) 1.1691(3) 0.56826(17) 0.0421(15) Uani 1 1 d . U
H52 H 0.8248 1.2215 0.5851 0.050 Uiso 1 1 calc R .
C53 C 0.8411(4) 1.1305(3) 0.54252(16) 0.0331(13) Uani 1 1 d . U
H53 H 0.9079 1.1562 0.5427 0.040 Uiso 1 1 calc R .
C54 C 0.7893(4) 1.0532(3) 0.51679(15) 0.0254(11) Uani 1 1 d . U
C55 C 0.8191(3) 0.9981(3) 0.48614(15) 0.0232(11) Uani 1 1 d . U
C56 C 0.9039(4) 1.0012(3) 0.47033(16) 0.0303(12) Uani 1 1 d . U
H56 H 0.9614 1.0475 0.4795 0.036 Uiso 1 1 calc R .
C57 C 0.9028(4) 0.9329(4) 0.43989(17) 0.0358(14) Uani 1 1 d . U
H57 H 0.9607 0.9350 0.4296 0.043 Uiso 1 1 calc R .
C58 C 0.8201(4) 0.8642(3) 0.42501(17) 0.0334(13) Uani 1 1 d . U
H58 H 0.8227 0.8210 0.4048 0.040 Uiso 1 1 calc R .
C59 C 0.7300(4) 0.8580(3) 0.44014(16) 0.0289(12) Uani 1 1 d . U
C60 C 0.6378(4) 0.7914(3) 0.42919(17) 0.0373(14) Uani 1 1 d . U
H60 H 0.6310 0.7442 0.4094 0.045 Uiso 1 1 calc R .
C61 C 0.5591(4) 0.7966(3) 0.44759(17) 0.0376(14) Uani 1 1 d . U
H61 H 0.4995 0.7519 0.4401 0.045 Uiso 1 1 calc R .
C62 C 0.5641(4) 0.8668(3) 0.47751(18) 0.0356(13) Uani 1 1 d . U
H62 H 0.5088 0.8687 0.4891 0.043 Uiso 1 1 calc R .
C63 C 0.6523(4) 0.9322(3) 0.48912(16) 0.0257(11) Uani 1 1 d . U
C64 C 0.7336(3) 0.9262(3) 0.47036(15) 0.0222(10) Uani 1 1 d . U
C65 C 0.8118(3) 0.4719(3) 0.51330(13) 0.0179(10) Uani 1 1 d . U
C66 C 0.8501(4) 0.4177(3) 0.52048(13) 0.0212(10) Uani 1 1 d . U
H66 H 0.9156 0.4365 0.5281 0.025 Uiso 1 1 calc R .
C67 C 0.7890(4) 0.3346(3) 0.51607(15) 0.0288(12) Uani 1 1 d . U
H67 H 0.8140 0.2973 0.5205 0.035 Uiso 1 1 calc R .
C68 C 0.6919(4) 0.3068(3) 0.50525(15) 0.0259(11) Uani 1 1 d . U
H68 H 0.6520 0.2510 0.5030 0.031 Uiso 1 1 calc R .
C69 C 0.6524(4) 0.3606(3) 0.49761(14) 0.0235(11) Uani 1 1 d . U
H69 H 0.5866 0.3414 0.4905 0.028 Uiso 1 1 calc R .
C70 C 0.7130(3) 0.4435(3) 0.50075(13) 0.0176(10) Uani 1 1 d . U
C71 C 0.6938(3) 0.5149(3) 0.49412(13) 0.0176(10) Uani 1 1 d . U
C72 C 0.6146(4) 0.5259(3) 0.48066(14) 0.0247(11) Uani 1 1 d . U
H72 H 0.5548 0.4814 0.4734 0.030 Uiso 1 1 calc R .
C73 C 0.6267(4) 0.6073(3) 0.47821(15) 0.0310(12) Uani 1 1 d . U
H73 H 0.5735 0.6153 0.4693 0.037 Uiso 1 1 calc R .
C74 C 0.7134(4) 0.6742(3) 0.48840(15) 0.0282(12) Uani 1 1 d . U
H74 H 0.7177 0.7264 0.4868 0.034 Uiso 1 1 calc R .
C75 C 0.7968(4) 0.6649(3) 0.50131(14) 0.0232(11) Uani 1 1 d . U
C76 C 0.8925(4) 0.7260(3) 0.51154(15) 0.0295(12) Uani 1 1 d . U
H76 H 0.9062 0.7805 0.5098 0.035 Uiso 1 1 calc R .
C77 C 0.9652(4) 0.7058(3) 0.52394(15) 0.0281(12) Uani 1 1 d . U
H77 H 1.0271 0.7474 0.5308 0.034 Uiso 1 1 calc R .
C78 C 0.9492(3) 0.6234(3) 0.52676(14) 0.0216(10) Uani 1 1 d . U
H78 H 0.9992 0.6110 0.5356 0.026 Uiso 1 1 calc R .
C79 C 0.8573(3) 0.5629(3) 0.51590(13) 0.0171(10) Uani 1 1 d . U
C80 C 0.7833(3) 0.5844(3) 0.50349(13) 0.0177(10) Uani 1 1 d . U
C81 C 0.6803(3) 1.0072(3) 0.25745(13) 0.0177(10) Uani 1 1 d . U
C82 C 0.6353(4) 1.0549(3) 0.27722(14) 0.0230(10) Uani 1 1 d . U
H82 H 0.5698 1.0307 0.2811 0.028 Uiso 1 1 calc R .
C83 C 0.6882(4) 1.1387(3) 0.29123(16) 0.0324(12) Uani 1 1 d . U
H83 H 0.6580 1.1710 0.3044 0.039 Uiso 1 1 calc R .
C84 C 0.7852(4) 1.1747(3) 0.28589(16) 0.0341(13) Uani 1 1 d . U
H84 H 0.8200 1.2310 0.2960 0.041 Uiso 1 1 calc R .
C85 C 0.8323(4) 1.1286(3) 0.26567(16) 0.0344(13) Uani 1 1 d . U
H85 H 0.8978 1.1538 0.2620 0.041 Uiso 1 1 calc R .
C86 C 0.7804(4) 1.0449(3) 0.25113(14) 0.0231(11) Uani 1 1 d . U
C87 C 0.8088(4) 0.9809(4) 0.22901(15) 0.0353(13) Uani 1 1 d . U
C88 C 0.8923(5) 0.9801(5) 0.21304(18) 0.0566(19) Uani 1 1 d . U
H88 H 0.9485 1.0284 0.2159 0.068 Uiso 1 1 calc R .
C89 C 0.8904(7) 0.9045(6) 0.1923(2) 0.077(2) Uani 1 1 d . U
H89 H 0.9469 0.9038 0.1818 0.093 Uiso 1 1 calc R .
C90 C 0.8118(7) 0.8338(5) 0.1870(2) 0.073(2) Uani 1 1 d . U
H90 H 0.8154 0.7858 0.1727 0.088 Uiso 1 1 calc R .
C91 C 0.7205(6) 0.8291(4) 0.20279(19) 0.0547(18) Uani 1 1 d . U
C92 C 0.6300(7) 0.7630(4) 0.2001(2) 0.065(2) Uani 1 1 d . U
H92 H 0.6230 0.7107 0.1869 0.079 Uiso 1 1 calc R .
C93 C 0.5513(6) 0.7725(4) 0.21613(19) 0.060(2) Uani 1 1 d . U
H93 H 0.4927 0.7265 0.2137 0.072 Uiso 1 1 calc R .
C94 C 0.5570(4) 0.8516(3) 0.23654(16) 0.0387(14) Uani 1 1 d . U
H94 H 0.5030 0.8575 0.2472 0.046 Uiso 1 1 calc R .
C95 C 0.6443(4) 0.9184(3) 0.23984(14) 0.0235(11) Uani 1 1 d . U
C96 C 0.7246(4) 0.9065(3) 0.22322(15) 0.0321(13) Uani 1 1 d . U
C97 C 0.8153(4) 0.6267(3) 0.27523(15) 0.0304(13) Uani 1 1 d . U
C98 C 0.8474(5) 0.7119(4) 0.28718(17) 0.0435(15) Uani 1 1 d . U
H98 H 0.8078 0.7374 0.2816 0.052 Uiso 1 1 calc R .
C99 C 0.9397(5) 0.7577(4) 0.30762(19) 0.0522(18) Uani 1 1 d . U
H99 H 0.9624 0.8147 0.3158 0.063 Uiso 1 1 calc R .
C100 C 0.9982(5) 0.7195(4) 0.31592(19) 0.0554(19) Uani 1 1 d . U
H100 H 1.0597 0.7516 0.3298 0.067 Uiso 1 1 calc R .
C101 C 0.9682(4) 0.6351(4) 0.30430(17) 0.0413(15) Uani 1 1 d . U
H101 H 1.0087 0.6105 0.3102 0.050 Uiso 1 1 calc R .
C102 C 0.8759(4) 0.5878(3) 0.28356(15) 0.0301(12) Uani 1 1 d . U
C103 C 0.8240(4) 0.4998(3) 0.26701(15) 0.0262(11) Uani 1 1 d . U
C104 C 0.8452(4) 0.4309(4) 0.26456(16) 0.0344(13) Uani 1 1 d . U
H104 H 0.9045 0.4361 0.2759 0.041 Uiso 1 1 calc R .
C105 C 0.7739(4) 0.3540(3) 0.24433(16) 0.0356(13) Uani 1 1 d . U
H105 H 0.7870 0.3079 0.2430 0.043 Uiso 1 1 calc R .
C106 C 0.6859(4) 0.3429(3) 0.22640(16) 0.0359(14) Uani 1 1 d . U
H106 H 0.6419 0.2905 0.2129 0.043 Uiso 1 1 calc R .
C107 C 0.6617(4) 0.4109(3) 0.22835(15) 0.0310(12) Uani 1 1 d . U
C108 C 0.5755(4) 0.4116(3) 0.21134(15) 0.0303(12) Uani 1 1 d . U
H108 H 0.5249 0.3626 0.1979 0.036 Uiso 1 1 calc R .
C109 C 0.5671(4) 0.4852(4) 0.21485(16) 0.0351(13) Uani 1 1 d . U
H109 H 0.5106 0.4848 0.2031 0.042 Uiso 1 1 calc R .
C110 C 0.6409(4) 0.5613(4) 0.23565(16) 0.0334(13) Uani 1 1 d . U
H110 H 0.6330 0.6100 0.2377 0.040 Uiso 1 1 calc R .
C111 C 0.7244(4) 0.5620(3) 0.25276(15) 0.0262(11) Uani 1 1 d . U
C112 C 0.7340(4) 0.4865(3) 0.24856(14) 0.0226(11) Uani 1 1 d . U
C113 C 0.3219(3) -0.0278(3) 0.22750(14) 0.0223(10) Uani 1 1 d . U
C114 C 0.3712(4) -0.0726(3) 0.20817(14) 0.0266(11) Uani 1 1 d . U
H114 H 0.4366 -0.0462 0.2045 0.032 Uiso 1 1 calc R .
C115 C 0.3220(4) -0.1569(3) 0.19438(15) 0.0318(12) Uani 1 1 d . U
H115 H 0.3550 -0.1873 0.1821 0.038 Uiso 1 1 calc R .
C116 C 0.2236(4) -0.1969(3) 0.19866(16) 0.0331(13) Uani 1 1 d . U
H116 H 0.1912 -0.2534 0.1883 0.040 Uiso 1 1 calc R .
C117 C 0.1733(4) -0.1531(3) 0.21831(15) 0.0289(12) Uani 1 1 d . U
H117 H 0.1078 -0.1802 0.2216 0.035 Uiso 1 1 calc R .
C118 C 0.2223(4) -0.0683(3) 0.23299(14) 0.0226(11) Uani 1 1 d . U
C119 C 0.1897(4) -0.0062(3) 0.25393(14) 0.0243(11) Uani 1 1 d . U
C120 C 0.1044(4) -0.0076(3) 0.26803(15) 0.0295(12) Uani 1 1 d . U
H120 H 0.0493 -0.0569 0.2646 0.035 Uiso 1 1 calc R .
C121 C 0.1015(4) 0.0681(4) 0.28801(16) 0.0349(13) Uani 1 1 d . U
H121 H 0.0433 0.0674 0.2971 0.042 Uiso 1 1 calc R .
C122 C 0.1812(4) 0.1416(3) 0.29430(15) 0.0326(13) Uani 1 1 d . U
H122 H 0.1763 0.1896 0.3076 0.039 Uiso 1 1 calc R .
C123 C 0.2722(4) 0.1457(3) 0.28059(14) 0.0262(11) Uani 1 1 d . U
C124 C 0.3615(4) 0.2156(3) 0.28422(15) 0.0295(12) Uani 1 1 d . U
H124 H 0.3658 0.2673 0.2970 0.035 Uiso 1 1 calc R .
C125 C 0.4413(4) 0.2074(3) 0.26909(16) 0.0335(13) Uani 1 1 d . U
H125 H 0.4995 0.2541 0.2722 0.040 Uiso 1 1 calc R .
C126 C 0.4385(4) 0.1296(3) 0.24859(15) 0.0274(11) Uani 1 1 d . U
H126 H 0.4935 0.1259 0.2378 0.033 Uiso 1 1 calc R .
C127 C 0.3541(4) 0.0612(3) 0.24521(14) 0.0219(10) Uani 1 1 d . U
C128 C 0.2718(3) 0.0704(3) 0.26114(14) 0.0207(10) Uani 1 1 d . U
C129 C 0.7934(5) 0.5982(3) 0.02783(19) 0.0437(17) Uani 1 1 d . U
C130 C 0.8174(6) 0.6774(4) 0.0524(2) 0.059(2) Uani 1 1 d . U
H130 H 0.7765 0.7032 0.0504 0.071 Uiso 1 1 calc R .
C131 C 0.9010(7) 0.7164(4) 0.0793(2) 0.067(2) Uani 1 1 d . U
H131 H 0.9161 0.7689 0.0954 0.081 Uiso 1 1 calc R .
C132 C 0.9645(6) 0.6805(4) 0.0833(2) 0.064(2) Uani 1 1 d . U
H132 H 1.0210 0.7088 0.1019 0.077 Uiso 1 1 calc R .
C133 C 0.9431(5) 0.6010(4) 0.05915(19) 0.0476(17) Uani 1 1 d . U
H133 H 0.9850 0.5763 0.0615 0.057 Uiso 1 1 calc R .
C134 C 0.8597(4) 0.5612(3) 0.03220(17) 0.0344(14) Uani 1 1 d . U
C135 C 0.8165(4) 0.4794(3) 0.00247(16) 0.0254(12) Uani 1 1 d . U
C136 C 0.8424(4) 0.4150(3) -0.00811(16) 0.0255(11) Uani 1 1 d . U
H136 H 0.8993 0.4180 0.0049 0.031 Uiso 1 1 calc R .
C137 C 0.7826(4) 0.3447(3) -0.03861(16) 0.0291(12) Uani 1 1 d . U
H137 H 0.8014 0.3018 -0.0459 0.035 Uiso 1 1 calc R .
C138 C 0.6968(4) 0.3369(3) -0.05819(17) 0.0294(12) Uani 1 1 d . U
H138 H 0.6591 0.2895 -0.0784 0.035 Uiso 1 1 calc R .
C139 C 0.6663(4) 0.4014(3) -0.04736(17) 0.0303(13) Uani 1 1 d . U
C140 C 0.5800(4) 0.4042(4) -0.0635(2) 0.0438(16) Uani 1 1 d . U
H140 H 0.5353 0.3599 -0.0835 0.053 Uiso 1 1 calc R .
C141 C 0.5638(5) 0.4731(5) -0.0491(2) 0.055(2) Uani 1 1 d . U
H141 H 0.5073 0.4739 -0.0599 0.067 Uiso 1 1 calc R .
C142 C 0.6272(5) 0.5418(4) -0.0192(2) 0.0517(19) Uani 1 1 d . U
H142 H 0.6127 0.5868 -0.0103 0.062 Uiso 1 1 calc R .
C143 C 0.7123(5) 0.5419(4) -0.00293(19) 0.0406(16) Uani 1 1 d . U
C144 C 0.7288(4) 0.4710(3) -0.01753(17) 0.0300(13) Uani 1 1 d . U
C145 C 0.7043(3) 0.8901(3) 0.98925(13) 0.0191(10) Uani 1 1 d . U
C146 C 0.6816(4) 0.8068(3) 0.98307(14) 0.0240(11) Uani 1 1 d . U
H146 H 0.7265 0.7866 0.9736 0.029 Uiso 1 1 calc R .
C147 C 0.5898(4) 0.7541(3) 0.99146(16) 0.0309(12) Uani 1 1 d . U
H147 H 0.5734 0.6978 0.9875 0.037 Uiso 1 1 calc R .
C148 C 0.5218(4) 0.7830(3) 1.00565(15) 0.0270(11) Uani 1 1 d . U
H148 H 0.4606 0.7461 1.0107 0.032 Uiso 1 1 calc R .
C149 C 0.5451(3) 0.8673(3) 1.01241(14) 0.0237(11) Uani 1 1 d . U
H149 H 0.5002 0.8872 1.0223 0.028 Uiso 1 1 calc R .
C150 C 0.6357(3) 0.9205(3) 1.00418(13) 0.0179(10) Uani 1 1 d . U
C151 C 0.6813(3) 1.0117(3) 1.00833(13) 0.0165(9) Uani 1 1 d . U
C152 C 0.6513(4) 1.0731(3) 1.01959(14) 0.0226(10) Uani 1 1 d . U
H152 H 0.5891 1.0613 1.0278 0.027 Uiso 1 1 calc R .
C153 C 0.7173(4) 1.1555(3) 1.01838(15) 0.0264(11) Uani 1 1 d . U
H153 H 0.6974 1.1976 1.0262 0.032 Uiso 1 1 calc R .
C154 C 0.8088(4) 1.1750(3) 1.00621(14) 0.0284(12) Uani 1 1 d . U
H154 H 0.8500 1.2298 1.0062 0.034 Uiso 1 1 calc R .
C155 C 0.8420(4) 1.1121(3) 0.99350(14) 0.0236(11) Uani 1 1 d . U
C156 C 0.9330(4) 1.1203(3) 0.97808(14) 0.0279(12) Uani 1 1 d . U
H156 H 0.9803 1.1721 0.9760 0.033 Uiso 1 1 calc R .
C157 C 0.9500(4) 1.0520(3) 0.96647(15) 0.0270(11) Uani 1 1 d . U
H157 H 1.0098 1.0589 0.9566 0.032 Uiso 1 1 calc R .
C158 C 0.8818(3) 0.9710(3) 0.96850(14) 0.0235(11) Uani 1 1 d . U
H158 H 0.8964 0.9259 0.9601 0.028 Uiso 1 1 calc R .
C159 C 0.7937(3) 0.9608(3) 0.98323(13) 0.0188(10) Uani 1 1 d . U
C160 C 0.7756(3) 1.0317(3) 0.99513(13) 0.0176(9) Uani 1 1 d . U
C161 C 0.2097(3) 0.3953(3) 0.24416(14) 0.0202(10) Uani 1 1 d . U
C162 C 0.1887(4) 0.3116(3) 0.23499(15) 0.0256(11) Uani 1 1 d . U
H162 H 0.2350 0.2930 0.2411 0.031 Uiso 1 1 calc R .
C163 C 0.0963(4) 0.2560(3) 0.21646(15) 0.0276(12) Uani 1 1 d . U
H163 H 0.0814 0.1999 0.2105 0.033 Uiso 1 1 calc R .
C164 C 0.0267(4) 0.2825(3) 0.20680(15) 0.0298(12) Uani 1 1 d . U
H164 H -0.0339 0.2444 0.1942 0.036 Uiso 1 1 calc R .
C165 C 0.0473(4) 0.3662(3) 0.21595(14) 0.0241(11) Uani 1 1 d . U
H165 H 0.0008 0.3843 0.2095 0.029 Uiso 1 1 calc R .
C166 C 0.1381(4) 0.4223(3) 0.23483(14) 0.0224(11) Uani 1 1 d . U
C167 C 0.1808(4) 0.5132(3) 0.24841(14) 0.0233(11) Uani 1 1 d . U
C168 C 0.1482(4) 0.5742(3) 0.24911(14) 0.0250(11) Uani 1 1 d . U
H168 H 0.0854 0.5614 0.2387 0.030 Uiso 1 1 calc R .
C169 C 0.2130(4) 0.6562(3) 0.26603(15) 0.0260(11) Uani 1 1 d . U
H169 H 0.1911 0.6973 0.2667 0.031 Uiso 1 1 calc R .
C170 C 0.3063(4) 0.6789(3) 0.28149(15) 0.0272(12) Uani 1 1 d . U
H170 H 0.3463 0.7342 0.2920 0.033 Uiso 1 1 calc R .
C171 C 0.3420(4) 0.6178(3) 0.28136(14) 0.0244(11) Uani 1 1 d . U
C172 C 0.4345(4) 0.6286(3) 0.29750(15) 0.0263(11) Uani 1 1 d . U
H172 H 0.4811 0.6813 0.3089 0.032 Uiso 1 1 calc R .
C173 C 0.4554(4) 0.5610(3) 0.29631(15) 0.0269(11) Uani 1 1 d . U
H173 H 0.5163 0.5696 0.3073 0.032 Uiso 1 1 calc R .
C174 C 0.3885(4) 0.4796(3) 0.27912(15) 0.0256(11) Uani 1 1 d . U
H174 H 0.4049 0.4354 0.2786 0.031 Uiso 1 1 calc R .
C175 C 0.2991(4) 0.4676(3) 0.26336(14) 0.0211(10) Uani 1 1 d . U
C176 C 0.2772(3) 0.5362(3) 0.26482(14) 0.0196(10) Uani 1 1 d . U
F1 F 0.8439(2) 0.93314(18) 0.32756(9) 0.0320(7) Uani 1 1 d . .
F2 F 0.6664(2) 0.80981(16) 0.31686(9) 0.0327(7) Uani 1 1 d . .
F3 F 0.5152(2) 0.83652(16) 0.34980(9) 0.0314(7) Uani 1 1 d . .
F4 F 0.54319(19) 0.98344(17) 0.39716(9) 0.0290(7) Uani 1 1 d . .
F5 F 0.5035(2) 0.10338(19) 0.35233(9) 0.0377(8) Uani 1 1 d . .
F6 F 0.4101(2) -0.05730(19) 0.31841(9) 0.0411(8) Uani 1 1 d . .
F7 F 0.2196(2) -0.13819(18) 0.32655(9) 0.0435(8) Uani 1 1 d . .
F8 F 0.1216(2) -0.05885(18) 0.36989(9) 0.0371(8) Uani 1 1 d . .
F9 F 0.0355(2) 0.44186(18) 0.08328(9) 0.0342(7) Uani 1 1 d . .
F10 F 0.1284(2) 0.59602(17) 0.12883(9) 0.0344(7) Uani 1 1 d . .
F11 F 0.3066(2) 0.64705(16) 0.16965(9) 0.0337(7) Uani 1 1 d . .
F12 F 0.3891(2) 0.54205(17) 0.16834(8) 0.0298(7) Uani 1 1 d . .
F13 F 0.0410(2) 0.48562(18) 0.34094(8) 0.0316(7) Uani 1 1 d . .
F14 F 0.1646(2) 0.64374(17) 0.36505(9) 0.0304(7) Uani 1 1 d . .
F15 F 0.3500(2) 0.68367(16) 0.39272(8) 0.0301(7) Uani 1 1 d . .
F16 F 0.40763(19) 0.56531(16) 0.40255(8) 0.0261(6) Uani 1 1 d . .
F17 F 0.6908(3) 0.5809(2) 0.13124(11) 0.0656(13) Uani 1 1 d . .
F18 F 0.8567(3) 0.6851(2) 0.17921(11) 0.0702(14) Uani 1 1 d . .
F19 F 0.9939(2) 0.63444(18) 0.19632(9) 0.0487(9) Uani 1 1 d . .
F20 F 0.9648(2) 0.47819(18) 0.16861(9) 0.0312(7) Uani 1 1 d . .
F21 F 0.7160(2) 0.63502(17) 0.37452(9) 0.0296(7) Uani 1 1 d . .
F22 F 0.9005(2) 0.72468(16) 0.40665(9) 0.0310(7) Uani 1 1 d . .
F23 F 1.0133(2) 0.64950(18) 0.42527(9) 0.0320(7) Uani 1 1 d . .
F24 F 0.9406(2) 0.48516(17) 0.41577(9) 0.0304(7) Uani 1 1 d . .
F25 F 0.5392(2) 0.95511(19) 0.14726(9) 0.0343(7) Uani 1 1 d . .
F26 F 0.5115(2) 0.79912(18) 0.11941(9) 0.0344(7) Uani 1 1 d . .
F27 F 0.6599(2) 0.76363(16) 0.08996(9) 0.0306(7) Uani 1 1 d . .
F28 F 0.8320(2) 0.88540(17) 0.08355(8) 0.0288(7) Uani 1 1 d . .
F29 F 0.4772(2) 1.02634(18) 0.08723(9) 0.0319(7) Uani 1 1 d . .
F30 F 0.3599(2) 0.86674(17) 0.08141(8) 0.0306(7) Uani 1 1 d . .
F31 F 0.1753(2) 0.82083(16) 0.10313(9) 0.0315(7) Uani 1 1 d . .
F32 F 0.1124(2) 0.93479(17) 0.13656(8) 0.0306(7) Uani 1 1 d . .
I1 I 0.72420(3) 1.15012(2) 0.42473(2) 0.02859(8) Uani 1 1 d . .
I2 I 0.92798(2) 1.11538(2) 0.37768(2) 0.02981(8) Uani 1 1 d . .
I3 I 0.18401(3) 0.12310(2) 0.42006(2) 0.03448(9) Uani 1 1 d . .
I4 I 0.44185(3) 0.23213(2) 0.40683(2) 0.03719(9) Uani 1 1 d . .
I5 I 0.32406(3) 0.35594(2) 0.12562(2) 0.02868(8) Uani 1 1 d . .
I6 I 0.08212(3) 0.28776(2) 0.06892(2) 0.03161(8) Uani 1 1 d . .
I7 I 0.30352(2) 0.37233(2) 0.38471(2) 0.02655(8) Uani 1 1 d . .
I8 I 0.05246(2) 0.31922(2) 0.34484(2) 0.03080(8) Uani 1 1 d . .
I9 I 0.79836(3) 0.32619(2) 0.11189(2) 0.03552(9) Uani 1 1 d . .
I10 I 0.61233(3) 0.39516(3) 0.08531(2) 0.05390(13) Uani 1 1 d . .
I11 I 0.74154(3) 0.34398(2) 0.37940(2) 0.03320(9) Uani 1 1 d . .
I12 I 0.58524(3) 0.44574(2) 0.35474(2) 0.03431(9) Uani 1 1 d . .
I13 I 0.71471(3) 1.12475(2) 0.15081(2) 0.03235(8) Uani 1 1 d . .
I14 I 0.91506(2) 1.07771(2) 0.10904(2) 0.03080(8) Uani 1 1 d . .
I15 I 0.20794(3) 1.12751(2) 0.15504(2) 0.03133(8) Uani 1 1 d . .
I16 I 0.45803(3) 1.18916(2) 0.12252(2) 0.03086(8) Uani 1 1 d . .

loop_
_atom_site_aniso_label
_atom_site_aniso_U_11
_atom_site_aniso_U_22
_atom_site_aniso_U_33
_atom_site_aniso_U_23
_atom_site_aniso_U_13
_atom_site_aniso_U_12
C1 0.023(3) 0.020(2) 0.012(2) 0.0041(18) -0.0053(18) 0.007(2)
C2 0.013(2) 0.019(2) 0.018(2) 0.0095(19) -0.0022(17) -0.0012(18)
C3 0.024(3) 0.025(2) 0.014(2) 0.0080(19) 0.0021(18) 0.011(2)
C4 0.032(3) 0.017(2) 0.012(2) 0.0009(18) -0.0036(19) 0.009(2)
C5 0.020(3) 0.024(3) 0.022(2) 0.009(2) -0.0066(19) 0.001(2)
C6 0.019(3) 0.028(3) 0.017(2) 0.010(2) -0.0016(18) 0.010(2)
C7 0.022(3) 0.023(2) 0.011(2) 0.0036(18) -0.0014(17) 0.010(2)
C8 0.018(3) 0.028(3) 0.020(2) 0.012(2) -0.0047(19) 0.004(2)
C9 0.019(3) 0.041(3) 0.021(2) 0.014(2) 0.002(2) 0.015(2)
C10 0.039(3) 0.036(3) 0.017(2) 0.006(2) 0.000(2) 0.025(3)
C11 0.040(3) 0.025(3) 0.016(2) 0.007(2) -0.005(2) 0.009(2)
C12 0.020(3) 0.031(3) 0.018(2) 0.011(2) -0.0039(19) -0.001(2)
C13 0.027(3) 0.021(2) 0.015(2) 0.0049(19) 0.0083(19) 0.010(2)
C14 0.021(3) 0.019(2) 0.014(2) 0.0011(18) 0.0055(19) 0.001(2)
C15 0.020(3) 0.025(3) 0.016(2) 0.0026(19) 0.0058(19) 0.006(2)
C16 0.030(3) 0.024(3) 0.023(2) 0.005(2) 0.011(2) 0.016(2)
C17 0.035(3) 0.025(3) 0.014(2) 0.003(2) 0.011(2) 0.011(2)
C18 0.019(3) 0.026(3) 0.013(2) 0.0027(19) 0.0017(18) 0.004(2)
C19 0.030(3) 0.021(2) 0.0075(19) 0.0033(18) 0.0057(18) 0.009(2)
C20 0.020(3) 0.021(2) 0.015(2) 0.0022(19) 0.0032(19) 0.000(2)
C21 0.015(3) 0.035(3) 0.011(2) 0.002(2) 0.0042(18) 0.005(2)
C22 0.026(3) 0.025(3) 0.013(2) -0.0006(19) 0.0027(19) 0.012(2)
C23 0.029(3) 0.020(2) 0.014(2) 0.0015(19) 0.0067(19) 0.007(2)
C24 0.014(2) 0.027(3) 0.011(2) 0.0011(19) 0.0007(17) 0.002(2)
C25 0.029(3) 0.018(2) 0.014(2) 0.0064(18) 0.0110(19) 0.010(2)
C26 0.033(3) 0.038(3) 0.021(2) 0.019(2) 0.011(2) 0.019(2)
C27 0.056(4) 0.057(4) 0.032(3) 0.030(3) 0.027(3) 0.045(3)
C28 0.068(4) 0.026(3) 0.027(3) 0.012(2) 0.027(3) 0.026(3)
C29 0.043(3) 0.019(3) 0.018(2) 0.002(2) 0.010(2) 0.005(2)
C30 0.024(3) 0.023(2) 0.015(2) 0.0075(19) 0.0080(19) 0.005(2)
C31 0.029(3) 0.018(2) 0.013(2) 0.0041(18) 0.0058(19) 0.008(2)
C32 0.017(2) 0.025(2) 0.015(2) 0.0059(19) 0.0039(18) 0.005(2)
C33 0.030(3) 0.024(3) 0.015(2) 0.0021(19) 0.007(2) 0.018(2)
C34 0.026(3) 0.018(2) 0.018(2) 0.0057(19) 0.008(2) 0.008(2)
C35 0.020(3) 0.032(3) 0.018(2) 0.005(2) 0.005(2) 0.005(2)
C36 0.037(3) 0.031(3) 0.013(2) 0.009(2) 0.011(2) 0.022(2)
C37 0.027(3) 0.017(2) 0.014(2) 0.0043(18) -0.0024(18) 0.009(2)
C38 0.024(3) 0.021(2) 0.012(2) 0.0049(18) 0.0008(18) 0.005(2)
C39 0.025(3) 0.025(3) 0.016(2) 0.0032(19) -0.0008(19) 0.010(2)
C40 0.029(3) 0.020(2) 0.018(2) 0.0056(19) -0.001(2) 0.008(2)
C41 0.023(3) 0.033(3) 0.016(2) 0.014(2) 0.0015(19) 0.009(2)
C42 0.024(3) 0.036(3) 0.014(2) 0.012(2) 0.0065(19) 0.017(2)
C43 0.026(3) 0.025(2) 0.011(2) 0.0010(18) -0.0041(18) 0.012(2)
C44 0.031(3) 0.024(2) 0.010(2) 0.0049(19) -0.0020(19) 0.010(2)
C45 0.027(3) 0.028(3) 0.013(2) 0.0091(19) 0.0041(19) 0.014(2)
C46 0.031(3) 0.032(3) 0.014(2) 0.006(2) 0.0001(19) 0.019(2)
C47 0.027(3) 0.024(3) 0.011(2) 0.0018(19) -0.0076(18) 0.006(2)
C48 0.020(3) 0.032(3) 0.017(2) 0.007(2) 0.0024(19) 0.009(2)
C49 0.028(3) 0.030(3) 0.022(2) 0.017(2) 0.007(2) 0.013(2)
C50 0.044(3) 0.047(3) 0.028(3) 0.024(3) 0.013(2) 0.024(3)
C51 0.072(4) 0.045(4) 0.029(3) 0.017(3) 0.014(3) 0.039(3)
C52 0.074(4) 0.026(3) 0.027(3) 0.011(2) -0.001(3) 0.019(3)
C53 0.043(3) 0.023(3) 0.026(3) 0.015(2) -0.002(2) 0.003(2)
C54 0.032(3) 0.023(3) 0.021(2) 0.014(2) 0.002(2) 0.008(2)
C55 0.021(3) 0.028(3) 0.021(2) 0.015(2) -0.0016(19) 0.008(2)
C56 0.018(3) 0.040(3) 0.033(3) 0.018(2) -0.001(2) 0.009(2)
C57 0.033(3) 0.059(4) 0.034(3) 0.022(3) 0.006(2) 0.032(3)
C58 0.051(4) 0.035(3) 0.029(3) 0.011(2) 0.000(2) 0.030(3)
C59 0.039(3) 0.029(3) 0.026(3) 0.014(2) -0.002(2) 0.018(2)
C60 0.054(4) 0.022(3) 0.029(3) 0.011(2) -0.014(3) 0.007(3)
C61 0.037(3) 0.031(3) 0.034(3) 0.018(2) -0.013(2) -0.002(2)
C62 0.022(3) 0.040(3) 0.044(3) 0.026(3) -0.001(2) 0.005(2)
C63 0.021(3) 0.029(3) 0.029(3) 0.019(2) 0.000(2) 0.007(2)
C64 0.021(3) 0.025(3) 0.022(2) 0.015(2) -0.0024(19) 0.007(2)
C65 0.023(3) 0.021(2) 0.0084(19) 0.0049(18) 0.0030(18) 0.008(2)
C66 0.022(3) 0.032(3) 0.011(2) 0.0037(19) 0.0013(18) 0.012(2)
C67 0.044(3) 0.032(3) 0.017(2) 0.005(2) 0.004(2) 0.022(3)
C68 0.034(3) 0.017(2) 0.020(2) 0.0017(19) 0.008(2) 0.005(2)
C69 0.019(3) 0.030(3) 0.014(2) 0.000(2) 0.0023(18) 0.004(2)
C70 0.017(2) 0.022(2) 0.0084(19) 0.0010(17) 0.0040(17) 0.0039(19)
C71 0.014(2) 0.028(2) 0.0093(19) 0.0023(18) 0.0040(17) 0.008(2)
C72 0.022(3) 0.036(3) 0.018(2) 0.004(2) 0.0060(19) 0.013(2)
C73 0.036(3) 0.049(3) 0.018(2) 0.005(2) 0.003(2) 0.027(3)
C74 0.040(3) 0.032(3) 0.022(2) 0.009(2) 0.008(2) 0.022(3)
C75 0.031(3) 0.025(3) 0.015(2) 0.0047(19) 0.009(2) 0.012(2)
C76 0.041(3) 0.021(3) 0.021(2) 0.003(2) 0.014(2) 0.008(2)
C77 0.025(3) 0.023(3) 0.020(2) -0.001(2) 0.007(2) -0.004(2)
C78 0.021(3) 0.021(2) 0.016(2) -0.0009(19) 0.0038(19) 0.005(2)
C79 0.018(2) 0.020(2) 0.0092(19) 0.0020(17) 0.0055(17) 0.0043(19)
C80 0.020(3) 0.023(2) 0.011(2) 0.0060(18) 0.0070(18) 0.008(2)
C81 0.022(3) 0.022(2) 0.0106(19) 0.0054(18) 0.0003(17) 0.009(2)
C82 0.023(3) 0.031(3) 0.016(2) 0.003(2) -0.0007(19) 0.012(2)
C83 0.044(4) 0.034(3) 0.025(3) 0.005(2) -0.006(2) 0.023(3)
C84 0.042(3) 0.025(3) 0.028(3) 0.009(2) -0.013(2) 0.005(2)
C85 0.023(3) 0.046(3) 0.027(3) 0.021(3) -0.003(2) 0.003(2)
C86 0.024(3) 0.033(3) 0.016(2) 0.011(2) 0.0019(19) 0.013(2)
C87 0.042(3) 0.067(4) 0.015(2) 0.013(2) 0.003(2) 0.039(3)
C88 0.049(4) 0.120(6) 0.029(3) 0.021(3) 0.006(3) 0.061(4)
C89 0.098(6) 0.150(7) 0.035(3) 0.017(4) 0.000(4) 0.102(5)
C90 0.134(7) 0.105(6) 0.037(3) 0.005(4) -0.002(4) 0.109(5)
C91 0.105(5) 0.063(4) 0.027(3) 0.009(3) -0.005(3) 0.065(4)
C92 0.142(7) 0.041(4) 0.027(3) 0.003(3) -0.018(4) 0.053(4)
C93 0.103(5) 0.030(3) 0.027(3) 0.014(3) -0.020(3) 0.006(3)
C94 0.056(4) 0.024(3) 0.023(3) 0.008(2) -0.011(2) 0.003(3)
C95 0.038(3) 0.026(3) 0.011(2) 0.0077(19) -0.0026(19) 0.016(2)
C96 0.053(4) 0.044(3) 0.017(2) 0.007(2) -0.002(2) 0.037(3)
C97 0.039(3) 0.028(3) 0.016(2) 0.004(2) 0.013(2) 0.005(2)
C98 0.055(4) 0.044(3) 0.026(3) 0.009(3) 0.013(3) 0.014(3)
C99 0.056(4) 0.038(3) 0.034(3) 0.002(3) 0.009(3) -0.007(3)
C100 0.039(4) 0.065(4) 0.029(3) 0.004(3) 0.009(3) -0.010(3)
C101 0.030(3) 0.060(4) 0.025(3) 0.007(3) 0.006(2) 0.010(3)
C102 0.021(3) 0.050(3) 0.014(2) 0.008(2) 0.007(2) 0.010(2)
C103 0.025(3) 0.042(3) 0.016(2) 0.008(2) 0.004(2) 0.017(2)
C104 0.032(3) 0.058(4) 0.022(2) 0.013(3) 0.006(2) 0.025(3)
C105 0.054(4) 0.035(3) 0.026(3) 0.010(2) 0.008(3) 0.025(3)
C106 0.048(4) 0.031(3) 0.024(3) 0.009(2) 0.012(3) 0.012(3)
C107 0.035(3) 0.040(3) 0.017(2) 0.006(2) 0.008(2) 0.015(3)
C108 0.021(3) 0.041(3) 0.023(2) 0.002(2) 0.004(2) 0.008(2)
C109 0.024(3) 0.059(4) 0.024(3) 0.008(3) 0.008(2) 0.019(3)
C110 0.042(3) 0.048(3) 0.022(2) 0.012(2) 0.012(2) 0.028(3)
C111 0.025(3) 0.042(3) 0.018(2) 0.013(2) 0.011(2) 0.018(2)
C112 0.024(3) 0.030(3) 0.014(2) 0.006(2) 0.0090(19) 0.011(2)
C113 0.025(3) 0.030(3) 0.012(2) 0.0048(19) -0.0023(18) 0.011(2)
C114 0.032(3) 0.037(3) 0.015(2) 0.007(2) 0.005(2) 0.018(2)
C115 0.052(4) 0.035(3) 0.017(2) 0.004(2) 0.001(2) 0.028(3)
C116 0.049(4) 0.026(3) 0.025(3) 0.007(2) -0.004(2) 0.016(3)
C117 0.031(3) 0.032(3) 0.021(2) 0.011(2) -0.003(2) 0.008(2)
C118 0.030(3) 0.028(3) 0.010(2) 0.0067(19) -0.0017(19) 0.011(2)
C119 0.032(3) 0.033(3) 0.013(2) 0.008(2) -0.0002(19) 0.017(2)
C120 0.027(3) 0.039(3) 0.023(2) 0.007(2) 0.003(2) 0.015(2)
C121 0.032(3) 0.061(4) 0.024(3) 0.009(3) 0.004(2) 0.031(3)
C122 0.049(4) 0.039(3) 0.019(2) 0.000(2) -0.001(2) 0.029(3)
C123 0.035(3) 0.035(3) 0.013(2) 0.004(2) -0.003(2) 0.019(2)
C124 0.047(3) 0.025(3) 0.019(2) 0.003(2) -0.002(2) 0.018(2)
C125 0.035(3) 0.033(3) 0.024(3) 0.005(2) -0.003(2) 0.007(2)
C126 0.027(3) 0.030(3) 0.025(2) 0.008(2) 0.003(2) 0.012(2)
C127 0.030(3) 0.028(3) 0.010(2) 0.0065(19) 0.0016(19) 0.013(2)
C128 0.026(3) 0.026(3) 0.012(2) 0.0053(19) -0.0017(18) 0.013(2)
C129 0.069(4) 0.028(3) 0.044(3) 0.021(3) 0.044(3) 0.025(3)
C130 0.105(6) 0.031(3) 0.053(4) 0.024(3) 0.058(4) 0.032(4)
C131 0.112(6) 0.028(3) 0.046(4) 0.010(3) 0.053(4) 0.012(4)
C132 0.072(5) 0.047(4) 0.045(4) 0.009(3) 0.035(4) -0.003(3)
C133 0.049(4) 0.036(3) 0.040(3) 0.005(3) 0.025(3) 0.001(3)
C134 0.048(4) 0.023(3) 0.032(3) 0.014(2) 0.030(3) 0.011(3)
C135 0.032(3) 0.023(3) 0.027(2) 0.013(2) 0.020(2) 0.014(2)
C136 0.025(3) 0.028(3) 0.028(3) 0.012(2) 0.010(2) 0.013(2)
C137 0.041(3) 0.025(3) 0.031(3) 0.013(2) 0.015(2) 0.020(2)
C138 0.035(3) 0.022(3) 0.033(3) 0.014(2) 0.013(2) 0.011(2)
C139 0.028(3) 0.039(3) 0.033(3) 0.027(3) 0.021(2) 0.016(2)
C140 0.036(3) 0.056(4) 0.051(3) 0.037(3) 0.023(3) 0.020(3)
C141 0.053(4) 0.077(5) 0.073(4) 0.059(4) 0.040(4) 0.048(4)
C142 0.073(5) 0.054(4) 0.064(4) 0.041(3) 0.053(4) 0.049(4)
C143 0.059(4) 0.039(3) 0.047(3) 0.032(3) 0.039(3) 0.033(3)
C144 0.035(3) 0.029(3) 0.037(3) 0.022(2) 0.026(3) 0.018(2)
C145 0.025(3) 0.025(2) 0.011(2) 0.0057(18) 0.0026(18) 0.013(2)
C146 0.034(3) 0.025(3) 0.019(2) 0.005(2) 0.000(2) 0.019(2)
C147 0.040(3) 0.025(3) 0.027(3) 0.009(2) -0.004(2) 0.012(2)
C148 0.023(3) 0.030(3) 0.023(2) 0.013(2) 0.001(2) 0.003(2)
C149 0.021(3) 0.035(3) 0.018(2) 0.009(2) 0.0045(19) 0.014(2)
C150 0.024(3) 0.024(2) 0.0097(19) 0.0035(18) 0.0015(18) 0.014(2)
C151 0.021(3) 0.021(2) 0.0090(19) 0.0029(17) -0.0013(17) 0.0093(19)
C152 0.027(3) 0.028(3) 0.014(2) 0.0029(19) 0.0003(19) 0.013(2)
C153 0.041(3) 0.020(2) 0.021(2) 0.003(2) -0.004(2) 0.017(2)
C154 0.036(3) 0.025(3) 0.016(2) 0.003(2) -0.008(2) 0.005(2)
C155 0.028(3) 0.027(3) 0.012(2) 0.0066(19) -0.0014(19) 0.007(2)
C156 0.026(3) 0.033(3) 0.015(2) 0.011(2) -0.0014(19) 0.000(2)
C157 0.015(3) 0.044(3) 0.018(2) 0.006(2) -0.0028(19) 0.008(2)
C158 0.022(3) 0.036(3) 0.016(2) 0.002(2) -0.0005(19) 0.018(2)
C159 0.025(3) 0.025(2) 0.0095(19) 0.0008(18) -0.0028(18) 0.014(2)
C160 0.019(2) 0.029(3) 0.0082(19) 0.0053(18) -0.0033(17) 0.012(2)
C161 0.028(3) 0.020(2) 0.013(2) 0.0050(18) 0.0088(19) 0.009(2)
C162 0.030(3) 0.029(3) 0.018(2) 0.004(2) 0.009(2) 0.013(2)
C163 0.033(3) 0.020(3) 0.023(2) -0.001(2) 0.008(2) 0.006(2)
C164 0.031(3) 0.023(3) 0.024(2) 0.001(2) 0.004(2) 0.003(2)
C165 0.021(3) 0.029(3) 0.018(2) 0.004(2) 0.0027(19) 0.008(2)
C166 0.031(3) 0.024(3) 0.011(2) 0.0061(19) 0.0071(19) 0.010(2)
C167 0.032(3) 0.027(3) 0.011(2) 0.0070(19) 0.009(2) 0.011(2)
C168 0.029(3) 0.031(3) 0.017(2) 0.007(2) 0.003(2) 0.014(2)
C169 0.038(3) 0.024(3) 0.020(2) 0.008(2) 0.005(2) 0.015(2)
C170 0.032(3) 0.024(3) 0.018(2) 0.003(2) 0.005(2) 0.003(2)
C171 0.029(3) 0.027(3) 0.015(2) 0.008(2) 0.010(2) 0.008(2)
C172 0.029(3) 0.025(3) 0.020(2) 0.007(2) 0.009(2) 0.005(2)
C173 0.022(3) 0.036(3) 0.022(2) 0.007(2) 0.006(2) 0.010(2)
C174 0.028(3) 0.028(3) 0.025(2) 0.011(2) 0.011(2) 0.014(2)
C175 0.026(3) 0.022(2) 0.014(2) 0.0038(19) 0.0061(19) 0.009(2)
C176 0.023(3) 0.022(2) 0.010(2) 0.0056(18) 0.0047(18) 0.005(2)
F1 0.0332(18) 0.0421(18) 0.0251(15) 0.0041(13) 0.0052(13) 0.0210(15)
F2 0.048(2) 0.0234(16) 0.0241(14) -0.0023(12) -0.0078(13) 0.0144(14)
F3 0.0205(16) 0.0258(16) 0.0367(16) 0.0105(13) -0.0075(12) -0.0030(13)
F4 0.0206(16) 0.0381(17) 0.0318(15) 0.0114(14) 0.0058(12) 0.0138(14)
F5 0.0236(18) 0.058(2) 0.0343(17) 0.0175(16) 0.0054(14) 0.0164(16)
F6 0.057(2) 0.053(2) 0.0294(16) 0.0054(15) 0.0018(15) 0.0395(19)
F7 0.065(2) 0.0228(17) 0.0268(16) -0.0008(13) -0.0097(15) 0.0047(16)
F8 0.0223(17) 0.0421(19) 0.0311(16) 0.0117(14) -0.0057(13) -0.0039(14)
F9 0.0208(17) 0.0449(19) 0.0356(16) 0.0054(15) 0.0030(13) 0.0130(15)
F10 0.0391(19) 0.0371(18) 0.0384(17) 0.0109(14) 0.0160(15) 0.0255(16)
F11 0.0401(19) 0.0187(15) 0.0304(16) -0.0056(12) 0.0056(14) 0.0042(14)
F12 0.0256(17) 0.0317(16) 0.0238(14) 0.0003(13) -0.0032(12) 0.0057(13)
F13 0.0193(16) 0.0473(19) 0.0219(14) 0.0063(14) 0.0010(12) 0.0076(14)
F14 0.0364(18) 0.0309(17) 0.0257(15) 0.0037(13) 0.0041(13) 0.0165(14)
F15 0.0350(18) 0.0206(15) 0.0220(14) -0.0024(12) -0.0020(12) 0.0016(13)
F16 0.0150(15) 0.0321(16) 0.0230(14) 0.0021(12) -0.0039(11) 0.0030(12)
F17 0.093(3) 0.112(3) 0.055(2) 0.057(2) 0.046(2) 0.089(3)
F18 0.161(4) 0.034(2) 0.039(2) 0.0157(17) 0.042(2) 0.060(3)
F19 0.061(2) 0.0280(18) 0.0258(16) -0.0050(14) 0.0076(16) -0.0090(16)
F20 0.0263(17) 0.0434(18) 0.0255(15) 0.0084(14) 0.0033(13) 0.0156(15)
F21 0.0332(18) 0.0366(17) 0.0283(15) 0.0122(13) 0.0063(13) 0.0214(15)
F22 0.0386(19) 0.0194(15) 0.0311(15) 0.0072(13) 0.0067(13) 0.0073(13)
F23 0.0217(17) 0.0392(18) 0.0282(15) 0.0068(14) 0.0026(12) 0.0057(14)
F24 0.0370(18) 0.0423(18) 0.0254(15) 0.0107(14) 0.0099(13) 0.0283(15)
F25 0.0293(18) 0.056(2) 0.0303(16) 0.0173(15) 0.0097(13) 0.0274(16)
F26 0.0198(16) 0.0399(18) 0.0362(17) 0.0196(15) 0.0043(13) 0.0008(14)
F27 0.0376(19) 0.0218(15) 0.0288(15) 0.0064(13) -0.0012(13) 0.0083(14)
F28 0.0269(17) 0.0367(17) 0.0259(14) 0.0038(13) 0.0050(12) 0.0171(14)
F29 0.0239(17) 0.0486(19) 0.0285(15) 0.0150(14) 0.0074(13) 0.0175(15)
F30 0.044(2) 0.0344(17) 0.0242(14) 0.0013(13) 0.0027(13) 0.0290(15)
F31 0.0378(19) 0.0225(15) 0.0260(15) 0.0037(12) -0.0038(13) 0.0049(14)
F32 0.0252(17) 0.0424(18) 0.0241(14) 0.0081(13) 0.0054(12) 0.0133(14)
I1 0.0435(2) 0.02282(17) 0.02096(15) 0.00051(13) -0.00436(14) 0.01675(16)
I2 0.01965(18) 0.03399(19) 0.02488(16) 0.01135(15) -0.00178(13) -0.00159(14)
I3 0.0377(2) 0.0555(2) 0.02214(16) 0.01250(16) 0.00792(15) 0.02923(19)
I4 0.0386(2) 0.02649(19) 0.03049(18) 0.00458(15) -0.01040(15) -0.00170(16)
I5 0.0354(2) 0.03197(19) 0.02438(16) 0.00786(14) 0.00553(14) 0.01869(16)
I6 0.0321(2) 0.02371(17) 0.02545(16) -0.00048(14) 0.00135(14) 0.00015(15)
I7 0.0350(2) 0.02722(18) 0.01904(15) 0.00525(13) 0.00666(14) 0.01415(15)
I8 0.02736(19) 0.02604(18) 0.02061(15) 0.00039(13) 0.00273(13) -0.00551(14)
I9 0.0518(2) 0.01825(17) 0.03105(18) 0.00173(14) 0.01228(17) 0.01021(16)
I10 0.0228(2) 0.0986(4) 0.0332(2) 0.0368(2) 0.00397(16) 0.0094(2)
I11 0.0537(2) 0.02075(17) 0.02382(16) 0.00360(14) 0.01108(16) 0.01434(16)
I12 0.0251(2) 0.0419(2) 0.02683(17) 0.00855(16) -0.00328(14) 0.00433(16)
I13 0.0497(2) 0.03209(19) 0.02165(16) 0.00308(14) -0.00380(15) 0.02420(18)
I14 0.02430(19) 0.03243(19) 0.02297(16) 0.00371(14) 0.00006(13) -0.00008(15)
I15 0.0453(2) 0.0401(2) 0.01881(15) 0.00061(14) 0.00009(14) 0.02962(18)
I16 0.0352(2) 0.02594(18) 0.02537(16) 0.00949(14) -0.00498(14) 0.00526(15)

loop_
_atom_type_symbol
_atom_type_description
_atom_type_scat_dispersion_real
_atom_type_scat_dispersion_imag
_atom_type_scat_source
C C 0.0033 0.0016 'International Tables Vol C Tables 4.2.6.8 and 6.1.1.4'
H H 0.0000 0.0000 'International Tables Vol C Tables 4.2.6.8 and 6.1.1.4'
F F 0.0171 0.0103 'International Tables Vol C Tables 4.2.6.8 and 6.1.1.4'
I I -0.4742 1.8119 'International Tables Vol C Tables 4.2.6.8 and 6.1.1.4'

loop_
_geom_angle_atom_site_label_1
_geom_angle_atom_site_label_2
_geom_angle_atom_site_label_3
_geom_angle
C2 C1 I1 123.6(3)
C6 C1 C2 118.5(4)
C6 C1 I1 117.9(3)
C1 C2 I2 122.7(3)
C3 C2 C1 119.1(4)
C3 C2 I2 118.2(3)
C4 C3 C2 122.0(4)
F1 C3 C2 120.3(4)
F1 C3 C4 117.7(4)
C3 C4 C5 119.2(4)
F2 C4 C3 121.0(4)
F2 C4 C5 119.7(4)
C4 C5 C6 119.6(4)
F3 C5 C4 120.3(4)
F3 C5 C6 120.1(4)
C1 C6 C5 121.7(4)
F4 C6 C1 120.9(4)
F4 C6 C5 117.4(4)
C8 C7 I3 122.9(3)
C12 C7 C8 118.6(4)
C12 C7 I3 118.5(3)
C7 C8 I4 123.2(4)
C9 C8 C7 119.0(5)
C9 C8 I4 117.7(4)
C10 C9 C8 121.9(5)
F5 C9 C8 120.4(5)
F5 C9 C10 117.7(4)
C9 C10 C11 119.4(4)
F6 C10 C9 120.3(5)
F6 C10 C11 120.2(5)
C10 C11 C12 119.9(5)
F7 C11 C10 119.4(5)
F7 C11 C12 120.7(5)
C11 C12 C7 121.2(5)
F8 C12 C7 120.8(4)
F8 C12 C11 118.0(5)
C14 C13 I5 123.2(3)
C18 C13 C14 118.8(4)
C18 C13 I5 118.0(4)
C13 C14 I6 123.6(3)
C15 C14 C13 118.8(4)
C15 C14 I6 117.6(4)
C16 C15 C14 121.6(5)
F9 C15 C14 121.0(4)
F9 C15 C16 117.5(4)
C17 C16 C15 119.5(4)
F10 C16 C15 120.2(5)
F10 C16 C17 120.3(5)
C16 C17 C18 119.6(5)
F11 C17 C16 119.7(4)
F11 C17 C18 120.8(5)
C17 C18 C13 121.8(5)
F12 C18 C13 121.3(4)
F12 C18 C17 116.9(4)
C20 C19 I7 123.0(3)
C24 C19 C20 119.1(4)
C24 C19 I7 117.8(4)
C19 C20 I8 123.6(3)
C21 C20 C19 119.0(4)
C21 C20 I8 117.3(4)
C20 C21 C22 121.7(5)
F13 C21 C20 121.3(4)
F13 C21 C22 117.0(4)
C23 C22 C21 119.6(4)
F14 C22 C21 120.6(4)
F14 C22 C23 119.9(4)
C22 C23 C24 119.6(4)
F15 C23 C22 120.3(4)
F15 C23 C24 120.1(4)
C19 C24 C23 121.0(5)
F16 C24 C19 121.1(4)
F16 C24 C23 117.9(4)
C26 C25 I9 124.2(4)
C30 C25 C26 118.5(4)
C30 C25 I9 117.3(3)
C25 C26 I10 122.3(4)
C27 C26 C25 119.0(5)
C27 C26 I10 118.7(4)
C28 C27 C26 121.2(5)
F17 C27 C26 120.1(6)
F17 C27 C28 118.7(5)
C29 C28 C27 119.8(5)
F18 C28 C27 120.5(6)
F18 C28 C29 119.6(6)
C28 C29 C30 120.2(5)
F19 C29 C28 120.0(5)
F19 C29 C30 119.8(5)
C29 C30 C25 121.2(5)
F20 C30 C25 120.9(4)
F20 C30 C29 117.9(5)
C32 C31 I11 124.9(4)
C36 C31 C32 118.9(4)
C36 C31 I11 116.1(3)
C31 C32 I12 122.7(3)
C33 C32 C31 119.3(5)
C33 C32 I12 118.0(4)
C34 C33 C32 121.4(4)
F21 C33 C32 120.9(5)
F21 C33 C34 117.7(4)
C33 C34 C35 120.0(4)
F22 C34 C33 120.9(4)
F22 C34 C35 119.0(4)
C36 C35 C34 118.6(5)
F23 C35 C34 120.1(4)
F23 C35 C36 121.3(5)
C35 C36 C31 121.7(5)
F24 C36 C31 122.0(4)
F24 C36 C35 116.3(5)
C38 C37 I13 123.7(3)
C42 C37 C38 118.1(4)
C42 C37 I13 118.2(3)
C37 C38 I14 122.5(3)
C39 C38 C37 119.2(4)
C39 C38 I14 118.3(3)
C38 C39 C40 121.4(4)
F28 C39 C38 120.8(4)
F28 C39 C40 117.9(4)
C41 C40 C39 119.1(4)
F27 C40 C39 119.8(4)
F27 C40 C41 121.0(4)
C42 C41 C40 120.2(4)
F26 C41 C40 119.5(4)
F26 C41 C42 120.3(4)
C41 C42 C37 122.0(4)
F25 C42 C37 120.5(4)
F25 C42 C41 117.5(4)
C44 C43 I15 122.8(3)
C48 C43 C44 119.3(4)
C48 C43 I15 117.9(3)
C43 C44 C45 118.0(4)
C43 C44 I16 124.6(3)
C45 C44 I16 117.5(3)
C46 C45 C44 122.5(4)
F29 C45 C44 119.7(4)
F29 C45 C46 117.8(4)
C45 C46 C47 118.9(4)
F30 C46 C45 120.7(4)
F30 C46 C47 120.4(4)
C46 C47 C48 119.8(4)
F31 C47 C46 119.5(4)
F31 C47 C48 120.7(4)
C43 C48 C47 121.5(4)
F32 C48 C43 121.0(4)
F32 C48 C47 117.5(4)
C50 C49 C54 120.0(5)
C50 C49 C63 131.9(5)
C54 C49 C63 108.1(4)
C49 C50 H50 120.5
C51 C50 C49 119.0(5)
C51 C50 H50 120.5
C50 C51 H51 119.3
C52 C51 C50 121.4(5)
C52 C51 H51 119.3
C51 C52 H52 119.5
C51 C52 C53 121.0(6)
C53 C52 H52 119.5
C52 C53 H53 120.7
C54 C53 C52 118.7(5)
C54 C53 H53 120.7
C49 C54 C55 108.1(4)
C53 C54 C49 119.9(5)
C53 C54 C55 132.0(5)
C56 C55 C54 136.2(5)
C56 C55 C64 117.7(5)
C64 C55 C54 106.1(4)
C55 C56 H56 120.5
C55 C56 C57 119.0(5)
C57 C56 H56 120.5
C56 C57 H57 118.7
C58 C57 C56 122.7(5)
C58 C57 H57 118.7
C57 C58 H58 119.7
C57 C58 C59 120.6(5)
C59 C58 H58 119.7
C60 C59 C58 128.6(5)
C64 C59 C58 115.3(5)
C64 C59 C60 116.1(5)
C59 C60 H60 119.9
C61 C60 C59 120.1(5)
C61 C60 H60 119.9
C60 C61 H61 118.6
C60 C61 C62 122.9(5)
C62 C61 H61 118.6
C61 C62 H62 120.7
C63 C62 C61 118.6(5)
C63 C62 H62 120.7
C62 C63 C49 135.3(5)
C62 C63 C64 118.3(5)
C64 C63 C49 106.4(4)
C59 C64 C55 124.6(4)
C59 C64 C63 124.1(5)
C63 C64 C55 111.3(4)
C66 C65 C70 120.7(4)
C66 C65 C79 131.3(5)
C70 C65 C79 107.9(4)
C65 C66 H66 120.6
C65 C66 C67 118.7(5)
C67 C66 H66 120.6
C66 C67 H67 119.6
C68 C67 C66 120.8(5)
C68 C67 H67 119.6
C67 C68 H68 119.5
C67 C68 C69 121.1(5)
C69 C68 H68 119.5
C68 C69 H69 120.6
C68 C69 C70 118.7(5)
C70 C69 H69 120.6
C65 C70 C71 108.5(4)
C69 C70 C65 119.8(4)
C69 C70 C71 131.7(4)
C72 C71 C70 135.6(4)
C72 C71 C80 118.5(4)
C80 C71 C70 105.9(4)
C71 C72 H72 120.9
C71 C72 C73 118.1(5)
C73 C72 H72 120.9
C72 C73 H73 118.7
C74 C73 C72 122.7(5)
C74 C73 H73 118.7
C73 C74 H74 119.6
C73 C74 C75 120.7(5)
C75 C74 H74 119.6
C76 C75 C74 128.6(5)
C80 C75 C74 115.6(5)
C80 C75 C76 115.7(5)
C75 C76 H76 119.6
C77 C76 C75 120.8(4)
C77 C76 H76 119.6
C76 C77 H77 118.8
C76 C77 C78 122.5(5)
C78 C77 H77 118.8
C77 C78 H78 121.2
C79 C78 C77 117.6(5)
C79 C78 H78 121.2
C78 C79 C65 134.5(4)
C78 C79 C80 119.5(4)
C80 C79 C65 106.0(4)
C75 C80 C71 124.3(5)
C75 C80 C79 123.9(4)
C79 C80 C71 111.7(4)
C82 C81 C86 119.9(4)
C82 C81 C95 132.1(4)
C86 C81 C95 108.1(4)
C81 C82 H82 120.2
C83 C82 C81 119.6(5)
C83 C82 H82 120.2
C82 C83 H83 119.8
C84 C83 C82 120.5(5)
C84 C83 H83 119.8
C83 C84 H84 119.4
C83 C84 C85 121.3(5)
C85 C84 H84 119.4
C84 C85 H85 120.5
C86 C85 C84 119.1(5)
C86 C85 H85 120.5
C81 C86 C87 108.5(5)
C85 C86 C81 119.7(4)
C85 C86 C87 131.8(5)
C88 C87 C86 135.2(6)
C88 C87 C96 119.1(6)
C96 C87 C86 105.7(4)
C87 C88 H88 120.9
C87 C88 C89 118.2(7)
C89 C88 H88 120.9
C88 C89 H89 118.3
C90 C89 C88 123.4(7)
C90 C89 H89 118.3
C89 C90 H90 119.0
C89 C90 C91 122.0(7)
C91 C90 H90 119.0
C92 C91 C90 131.7(7)
C92 C91 C96 115.1(6)
C96 C91 C90 113.2(7)
C91 C92 H92 118.8
C93 C92 C91 122.4(6)
C93 C92 H92 118.8
C92 C93 H93 119.2
C92 C93 C94 121.6(6)
C94 C93 H93 119.2
C93 C94 H94 121.0
C95 C94 C93 118.1(6)
C95 C94 H94 121.0
C94 C95 C81 135.4(5)
C94 C95 C96 119.0(5)
C96 C95 C81 105.6(4)
C87 C96 C91 124.1(6)
C87 C96 C95 112.1(4)
C91 C96 C95 123.8(6)
C98 C97 C102 120.7(6)
C98 C97 C111 132.0(6)
C102 C97 C111 107.3(4)
C97 C98 H98 120.7
C99 C98 C97 118.5(6)
C99 C98 H98 120.7
C98 C99 H99 119.7
C100 C99 C98 120.5(6)
C100 C99 H99 119.7
C99 C100 H100 118.9
C99 C100 C101 122.2(6)
C101 C100 H100 118.9
C100 C101 H101 120.9
C100 C101 C102 118.3(6)
C102 C101 H101 120.9
C97 C102 C103 108.4(5)
C101 C102 C97 119.8(5)
C101 C102 C103 131.8(5)
C104 C103 C102 135.4(5)
C112 C103 C102 107.3(4)
C112 C103 C104 117.3(5)
C103 C104 H104 121.2
C103 C104 C105 117.6(5)
C105 C104 H104 121.2
C104 C105 H105 118.1
C106 C105 C104 123.7(5)
C106 C105 H105 118.1
C105 C106 H106 119.8
C105 C106 C107 120.3(6)
C107 C106 H106 119.8
C106 C107 C108 128.3(6)
C112 C107 C106 114.7(5)
C112 C107 C108 117.0(5)
C107 C108 H108 120.1
C109 C108 C107 119.7(5)
C109 C108 H108 120.1
C108 C109 H109 118.7
C108 C109 C110 122.6(5)
C110 C109 H109 118.7
C109 C110 H110 120.7
C111 C110 C109 118.7(5)
C111 C110 H110 120.7
C110 C111 C97 134.6(5)
C110 C111 C112 118.9(5)
C112 C111 C97 106.5(5)
C103 C112 C107 126.3(5)
C103 C112 C111 110.6(5)
C107 C112 C111 123.1(5)
C114 C113 C118 120.2(5)
C114 C113 C127 131.7(5)
C118 C113 C127 108.1(4)
C113 C114 H114 120.3
C115 C114 C113 119.3(5)
C115 C114 H114 120.3
C114 C115 H115 119.6
C114 C115 C116 120.9(5)
C116 C115 H115 119.6
C115 C116 H116 119.7
C117 C116 C115 120.6(5)
C117 C116 H116 119.7
C116 C117 H117 120.4
C116 C117 C118 119.1(5)
C118 C117 H117 120.4
C113 C118 C119 108.3(4)
C117 C118 C113 119.9(4)
C117 C118 C119 131.9(5)
C120 C119 C118 135.4(5)
C120 C119 C128 118.1(4)
C128 C119 C118 106.4(4)
C119 C120 H120 120.6
C119 C120 C121 118.8(5)
C121 C120 H120 120.6
C120 C121 H121 118.8
C122 C121 C120 122.3(5)
C122 C121 H121 118.8
C121 C122 H122 119.6
C121 C122 C123 120.8(5)
C123 C122 H122 119.6
C124 C123 C122 128.7(5)
C128 C123 C122 115.1(5)
C128 C123 C124 116.3(4)
C123 C124 H124 119.8
C125 C124 C123 120.4(5)
C125 C124 H124 119.8
C124 C125 H125 118.9
C124 C125 C126 122.2(5)
C126 C125 H125 118.9
C125 C126 H126 120.6
C127 C126 C125 118.8(5)
C127 C126 H126 120.6
C126 C127 C113 135.5(4)
C126 C127 C128 118.4(4)
C128 C127 C113 106.1(4)
C119 C128 C127 111.2(4)
C123 C128 C119 125.0(4)
C123 C128 C127 123.9(4)
C130 C129 C134 117.7(7)
C130 C129 C143 133.0(7)
C134 C129 C143 109.3(5)
C129 C130 H130 120.1
C131 C130 C129 119.8(7)
C131 C130 H130 120.1
C130 C131 H131 118.9
C130 C131 C132 122.2(7)
C132 C131 H131 118.9
C131 C132 H132 120.1
C131 C132 C133 119.9(8)
C133 C132 H132 120.1
C132 C133 H133 120.7
C134 C133 C132 118.6(7)
C134 C133 H133 120.7
C129 C134 C135 105.7(5)
C133 C134 C129 121.9(6)
C133 C134 C135 132.4(6)
C136 C135 C134 134.8(5)
C136 C135 C144 117.8(5)
C144 C135 C134 107.4(4)
C135 C136 H136 120.2
C135 C136 C137 119.6(5)
C137 C136 H136 120.2
C136 C137 H137 118.9
C138 C137 C136 122.3(5)
C138 C137 H137 118.9
C137 C138 H138 120.0
C137 C138 C139 119.9(5)
C139 C138 H138 120.0
C138 C139 C140 128.1(6)
C144 C139 C138 116.0(5)
C144 C139 C140 116.0(5)
C139 C140 H140 120.4
C141 C140 C139 119.2(7)
C141 C140 H140 120.4
C140 C141 H141 118.1
C140 C141 C142 123.8(6)
C142 C141 H141 118.1
C141 C142 H142 120.6
C143 C142 C141 118.9(5)
C143 C142 H142 120.6
C142 C143 C129 135.8(6)
C142 C143 C144 117.4(6)
C144 C143 C129 106.8(5)
C135 C144 C143 110.8(6)
C139 C144 C135 124.4(5)
C139 C144 C143 124.8(6)
C146 C145 C150 120.7(4)
C146 C145 C159 131.1(4)
C150 C145 C159 108.2(4)
C145 C146 H146 121.0
C145 C146 C147 118.0(5)
C147 C146 H146 121.0
C146 C147 H147 119.1
C146 C147 C148 121.9(5)
C148 C147 H147 119.1
C147 C148 H148 119.9
C147 C148 C149 120.2(4)
C149 C148 H148 119.9
C148 C149 H149 120.6
C150 C149 C148 118.8(4)
C150 C149 H149 120.6
C145 C150 C151 108.2(4)
C149 C150 C145 120.6(4)
C149 C150 C151 131.2(4)
C152 C151 C150 135.1(4)
C152 C151 C160 119.3(4)
C160 C151 C150 105.5(4)
C151 C152 H152 120.8
C151 C152 C153 118.3(4)
C153 C152 H152 120.8
C152 C153 H153 118.8
C154 C153 C152 122.4(4)
C154 C153 H153 118.8
C153 C154 H154 119.6
C153 C154 C155 120.7(5)
C155 C154 H154 119.6
C156 C155 C154 128.6(5)
C160 C155 C154 115.6(4)
C160 C155 C156 115.8(4)
C155 C156 H156 120.2
C157 C156 C155 119.6(4)
C157 C156 H156 120.2
C156 C157 H157 118.1
C156 C157 C158 123.8(4)
C158 C157 H157 118.1
C157 C158 H158 120.9
C159 C158 C157 118.2(4)
C159 C158 H158 120.9
C158 C159 C145 135.8(4)
C158 C159 C160 118.2(4)
C160 C159 C145 106.0(4)
C151 C160 C159 112.0(4)
C155 C160 C151 123.6(4)
C155 C160 C159 124.4(4)
C162 C161 C166 119.8(5)
C162 C161 C175 130.9(5)
C166 C161 C175 109.2(4)
C161 C162 H162 120.7
C161 C162 C163 118.5(5)
C163 C162 H162 120.7
C162 C163 H163 119.2
C164 C163 C162 121.6(5)
C164 C163 H163 119.2
C163 C164 H164 119.9
C163 C164 C165 120.1(5)
C165 C164 H164 119.9
C164 C165 H165 120.4
C166 C165 C164 119.3(5)
C166 C165 H165 120.4
C161 C166 C167 107.5(4)
C165 C166 C161 120.7(4)
C165 C166 C167 131.9(5)
C168 C167 C166 135.5(5)
C168 C167 C176 118.6(5)
C176 C167 C166 105.9(4)
C167 C168 H168 121.0
C167 C168 C169 118.0(5)
C169 C168 H168 121.0
C168 C169 H169 118.2
C170 C169 C168 123.7(5)
C170 C169 H169 118.2
C169 C170 H170 120.1
C169 C170 C171 119.7(5)
C171 C170 H170 120.1
C172 C171 C170 128.0(5)
C176 C171 C170 116.5(5)
C176 C171 C172 115.5(4)
C171 C172 H172 120.0
C173 C172 C171 120.0(5)
C173 C172 H172 120.0
C172 C173 H173 118.5
C172 C173 C174 123.0(5)
C174 C173 H173 118.5
C173 C174 H174 121.0
C175 C174 C173 118.1(4)
C175 C174 H174 121.0
C174 C175 C161 135.6(4)
C174 C175 C176 119.2(5)
C176 C175 C161 105.2(4)
C171 C176 C167 123.5(4)
C171 C176 C175 124.3(5)
C175 C176 C167 112.2(4)

loop_
_geom_bond_atom_site_label_1
_geom_bond_atom_site_label_2
_geom_bond_distance
C1 C2 1.406(6)
C1 C6 1.374(6)
C1 I1 2.086(4)
C2 C3 1.379(6)
C2 I2 2.078(4)
C3 C4 1.367(6)
C3 F1 1.352(5)
C4 C5 1.381(6)
C4 F2 1.334(5)
C5 C6 1.384(7)
C5 F3 1.338(5)
C6 F4 1.346(5)
C7 C8 1.398(6)
C7 C12 1.387(6)
C7 I3 2.079(4)
C8 C9 1.383(7)
C8 I4 2.081(5)
C9 C10 1.368(7)
C9 F5 1.351(5)
C10 C11 1.372(7)
C10 F6 1.340(5)
C11 C12 1.383(7)
C11 F7 1.333(6)
C12 F8 1.340(5)
C13 C14 1.398(7)
C13 C18 1.378(6)
C13 I5 2.085(5)
C14 C15 1.382(6)
C14 I6 2.084(5)
C15 C16 1.381(7)
C15 F9 1.352(6)
C16 C17 1.366(7)
C16 F10 1.341(5)
C17 C18 1.379(7)
C17 F11 1.344(5)
C18 F12 1.351(5)
C19 C20 1.395(7)
C19 C24 1.377(6)
C19 I7 2.097(5)
C20 C21 1.371(7)
C20 I8 2.088(5)
C21 C22 1.376(7)
C21 F13 1.343(5)
C22 C23 1.366(7)
C22 F14 1.346(5)
C23 C24 1.385(6)
C23 F15 1.339(5)
C24 F16 1.346(5)
C25 C26 1.400(6)
C25 C30 1.392(7)
C25 I9 2.073(4)
C26 C27 1.387(7)
C26 I10 2.086(6)
C27 C28 1.372(9)
C27 F17 1.346(6)
C28 C29 1.365(8)
C28 F18 1.325(6)
C29 C30 1.370(6)
C29 F19 1.341(6)
C30 F20 1.340(5)
C31 C32 1.387(6)
C31 C36 1.383(7)
C31 I11 2.084(4)
C32 C33 1.377(6)
C32 I12 2.083(5)
C33 C34 1.369(7)
C33 F21 1.349(5)
C34 C35 1.383(7)
C34 F22 1.345(5)
C35 C36 1.380(7)
C35 F23 1.336(6)
C36 F24 1.353(5)
C37 C38 1.415(6)
C37 C42 1.378(6)
C37 I13 2.078(4)
C38 C39 1.376(6)
C38 I14 2.087(4)
C39 C40 1.385(6)
C39 F28 1.345(5)
C40 C41 1.375(6)
C40 F27 1.335(5)
C41 C42 1.366(7)
C41 F26 1.344(5)
C42 F25 1.345(5)
C43 C44 1.392(6)
C43 C48 1.374(6)
C43 I15 2.088(4)
C44 C45 1.396(6)
C44 I16 2.085(5)
C45 C46 1.358(6)
C45 F29 1.356(5)
C46 C47 1.377(6)
C46 F30 1.335(5)
C47 C48 1.377(6)
C47 F31 1.339(5)
C48 F32 1.351(5)
C49 C50 1.389(7)
C49 C54 1.424(7)
C49 C63 1.468(7)
C50 H50 0.9300
C50 C51 1.385(8)
C51 H51 0.9300
C51 C52 1.365(8)
C52 H52 0.9300
C52 C53 1.403(7)
C53 H53 0.9300
C53 C54 1.386(7)
C54 C55 1.469(7)
C55 C56 1.370(6)
C55 C64 1.421(7)
C56 H56 0.9300
C56 C57 1.415(7)
C57 H57 0.9300
C57 C58 1.365(8)
C58 H58 0.9300
C58 C59 1.422(7)
C59 C60 1.418(7)
C59 C64 1.397(7)
C60 H60 0.9300
C60 C61 1.363(8)
C61 H61 0.9300
C61 C62 1.414(8)
C62 H62 0.9300
C62 C63 1.372(7)
C63 C64 1.409(6)
C65 C66 1.377(6)
C65 C70 1.406(6)
C65 C79 1.487(6)
C66 H66 0.9300
C66 C67 1.387(7)
C67 H67 0.9300
C67 C68 1.375(7)
C68 H68 0.9300
C68 C69 1.386(7)
C69 H69 0.9300
C69 C70 1.387(6)
C70 C71 1.480(6)
C71 C72 1.378(6)
C71 C80 1.411(6)
C72 H72 0.9300
C72 C73 1.420(7)
C73 H73 0.9300
C73 C74 1.366(7)
C74 H74 0.9300
C74 C75 1.415(7)
C75 C76 1.416(7)
C75 C80 1.397(6)
C76 H76 0.9300
C76 C77 1.375(7)
C77 H77 0.9300
C77 C78 1.425(6)
C78 H78 0.9300
C78 C79 1.374(6)
C79 C80 1.407(6)
C81 C82 1.384(6)
C81 C86 1.424(6)
C81 C95 1.470(6)
C82 H82 0.9300
C82 C83 1.382(7)
C83 H83 0.9300
C83 C84 1.375(7)
C84 H84 0.9300
C84 C85 1.390(7)
C85 H85 0.9300
C85 C86 1.381(7)
C86 C87 1.467(7)
C87 C88 1.375(7)
C87 C96 1.411(8)
C88 H88 0.9300
C88 C89 1.399(10)
C89 H89 0.9300
C89 C90 1.330(11)
C90 H90 0.9300
C90 C91 1.455(10)
C91 C92 1.396(10)
C91 C96 1.415(8)
C92 H92 0.9300
C92 C93 1.367(10)
C93 H93 0.9300
C93 C94 1.434(8)
C94 H94 0.9300
C94 C95 1.371(7)
C95 C96 1.416(7)
C97 C98 1.394(7)
C97 C102 1.418(7)
C97 C111 1.468(7)
C98 H98 0.9300
C98 C99 1.387(9)
C99 H99 0.9300
C99 C100 1.381(9)
C100 H100 0.9300
C100 C101 1.385(8)
C101 H101 0.9300
C101 C102 1.393(8)
C102 C103 1.454(7)
C103 C104 1.403(7)
C103 C112 1.394(7)
C104 H104 0.9300
C104 C105 1.403(8)
C105 H105 0.9300
C105 C106 1.372(8)
C106 H106 0.9300
C106 C107 1.416(7)
C107 C108 1.419(7)
C107 C112 1.394(7)
C108 H108 0.9300
C108 C109 1.379(7)
C109 H109 0.9300
C109 C110 1.413(8)
C110 H110 0.9300
C110 C111 1.371(7)
C111 C112 1.420(7)
C113 C114 1.389(6)
C113 C118 1.417(7)
C113 C127 1.480(7)
C114 H114 0.9300
C114 C115 1.382(7)
C115 H115 0.9300
C115 C116 1.392(7)
C116 H116 0.9300
C116 C117 1.392(7)
C117 H117 0.9300
C117 C118 1.393(7)
C118 C119 1.469(6)
C119 C120 1.369(6)
C119 C128 1.416(7)
C120 H120 0.9300
C120 C121 1.425(7)
C121 H121 0.9300
C121 C122 1.367(7)
C122 H122 0.9300
C122 C123 1.432(7)
C123 C124 1.415(7)
C123 C128 1.394(6)
C124 H124 0.9300
C124 C125 1.363(7)
C125 H125 0.9300
C125 C126 1.429(7)
C126 H126 0.9300
C126 C127 1.360(7)
C127 C128 1.416(6)
C129 C130 1.402(8)
C129 C134 1.443(8)
C129 C143 1.444(9)
C130 H130 0.9300
C130 C131 1.363(11)
C131 H131 0.9300
C131 C132 1.388(10)
C132 H132 0.9300
C132 C133 1.409(8)
C133 H133 0.9300
C133 C134 1.363(8)
C134 C135 1.484(7)
C135 C136 1.372(6)
C135 C144 1.408(8)
C136 H136 0.9300
C136 C137 1.402(7)
C137 H137 0.9300
C137 C138 1.381(7)
C138 H138 0.9300
C138 C139 1.421(7)
C139 C140 1.427(8)
C139 C144 1.397(8)
C140 H140 0.9300
C140 C141 1.376(8)
C141 H141 0.9300
C141 C142 1.394(9)
C142 H142 0.9300
C142 C143 1.388(9)
C143 C144 1.413(7)
C145 C146 1.380(6)
C145 C150 1.418(6)
C145 C159 1.474(6)
C146 H146 0.9300
C146 C147 1.387(7)
C147 H147 0.9300
C147 C148 1.388(7)
C148 H148 0.9300
C148 C149 1.395(7)
C149 H149 0.9300
C149 C150 1.374(6)
C150 C151 1.487(6)
C151 C152 1.366(6)
C151 C160 1.413(6)
C152 H152 0.9300
C152 C153 1.420(6)
C153 H153 0.9300
C153 C154 1.365(7)
C154 H154 0.9300
C154 C155 1.428(7)
C155 C156 1.429(7)
C155 C160 1.398(6)
C156 H156 0.9300
C156 C157 1.359(7)
C157 H157 0.9300
C157 C158 1.417(7)
C158 H158 0.9300
C158 C159 1.372(6)
C159 C160 1.415(6)
C161 C162 1.393(6)
C161 C166 1.415(7)
C161 C175 1.479(7)
C162 H162 0.9300
C162 C163 1.399(7)
C163 H163 0.9300
C163 C164 1.384(7)
C164 H164 0.9300
C164 C165 1.393(7)
C165 H165 0.9300
C165 C166 1.387(7)
C166 C167 1.481(6)
C167 C168 1.385(6)
C167 C176 1.418(7)
C168 H168 0.9300
C168 C169 1.408(7)
C169 H169 0.9300
C169 C170 1.368(7)
C170 H170 0.9300
C170 C171 1.421(7)
C171 C172 1.419(7)
C171 C176 1.400(6)
C172 H172 0.9300
C172 C173 1.382(7)
C173 H173 0.9300
C173 C174 1.411(7)
C174 H174 0.9300
C174 C175 1.364(7)
C175 C176 1.408(6)

loop_
_geom_torsion_atom_site_label_1
_geom_torsion_atom_site_label_2
_geom_torsion_atom_site_label_3
_geom_torsion_atom_site_label_4
_geom_torsion
C1 C2 C3 C4 -1.3(6)
C1 C2 C3 F1 -179.7(4)
C2 C1 C6 C5 -0.4(6)
C2 C1 C6 F4 179.1(4)
C2 C3 C4 C5 1.1(7)
C2 C3 C4 F2 -176.5(4)
C3 C4 C5 C6 -0.5(6)
C3 C4 C5 F3 179.3(4)
C4 C5 C6 C1 0.2(7)
C4 C5 C6 F4 -179.3(4)
C6 C1 C2 C3 0.9(6)
C6 C1 C2 I2 -179.3(3)
C7 C8 C9 C10 -1.2(7)
C7 C8 C9 F5 178.9(4)
C8 C7 C12 C11 1.1(7)
C8 C7 C12 F8 -179.7(4)
C8 C9 C10 C11 0.6(7)
C8 C9 C10 F6 -178.0(4)
C9 C10 C11 C12 0.8(7)
C9 C10 C11 F7 179.8(4)
C10 C11 C12 C7 -1.7(7)
C10 C11 C12 F8 179.1(4)
C12 C7 C8 C9 0.3(6)
C12 C7 C8 I4 178.8(3)
C13 C14 C15 C16 -2.0(6)
C13 C14 C15 F9 178.1(3)
C14 C13 C18 C17 0.7(6)
C14 C13 C18 F12 -179.0(3)
C14 C15 C16 C17 2.9(6)
C14 C15 C16 F10 -179.2(4)
C15 C16 C17 C18 -2.0(6)
C15 C16 C17 F11 177.4(3)
C16 C17 C18 C13 0.2(6)
C16 C17 C18 F12 179.9(4)
C18 C13 C14 C15 0.2(6)
C18 C13 C14 I6 179.6(3)
C19 C20 C21 C22 0.1(6)
C19 C20 C21 F13 179.1(3)
C20 C19 C24 C23 2.1(6)
C20 C19 C24 F16 -179.7(3)
C20 C21 C22 C23 1.6(6)
C20 C21 C22 F14 -178.7(4)
C21 C22 C23 C24 -1.4(6)
C21 C22 C23 F15 177.4(4)
C22 C23 C24 C19 -0.4(6)
C22 C23 C24 F16 -178.7(3)
C24 C19 C20 C21 -1.9(6)
C24 C19 C20 I8 -178.8(3)
C25 C26 C27 C28 0.8(6)
C25 C26 C27 F17 -179.6(4)
C26 C25 C30 C29 0.4(6)
C26 C25 C30 F20 179.5(3)
C26 C27 C28 C29 -0.2(7)
C26 C27 C28 F18 179.8(4)
C27 C28 C29 C30 -0.2(7)
C27 C28 C29 F19 178.5(4)
C28 C29 C30 C25 0.1(6)
C28 C29 C30 F20 -179.0(4)
C30 C25 C26 C27 -0.8(6)
C30 C25 C26 I10 178.0(3)
C31 C32 C33 C34 0.1(6)
C31 C32 C33 F21 -179.7(3)
C32 C31 C36 C35 -0.8(6)
C32 C31 C36 F24 177.9(3)
C32 C33 C34 C35 0.4(6)
C32 C33 C34 F22 -179.6(4)
C33 C34 C35 C36 -1.1(6)
C33 C34 C35 F23 179.0(4)
C34 C35 C36 C31 1.3(6)
C34 C35 C36 F24 -177.5(3)
C36 C31 C32 C33 0.1(6)
C36 C31 C32 I12 -177.2(3)
C37 C38 C39 C40 0.1(7)
C37 C38 C39 F28 -179.5(4)
C38 C37 C42 C41 -0.2(7)
C38 C37 C42 F25 -179.8(4)
C38 C39 C40 C41 0.6(7)
C38 C39 C40 F27 -177.7(4)
C39 C40 C41 C42 -1.1(7)
C39 C40 C41 F26 178.6(4)
C40 C41 C42 C37 1.0(7)
C40 C41 C42 F25 -179.5(4)
C42 C37 C38 C39 -0.3(6)
C42 C37 C38 I14 -178.9(3)
C43 C44 C45 C46 -2.7(7)
C43 C44 C45 F29 178.5(4)
C44 C43 C48 C47 -0.1(7)
C44 C43 C48 F32 -179.5(4)
C44 C45 C46 C47 3.4(7)
C44 C45 C46 F30 -177.7(4)
C45 C46 C47 C48 -2.4(7)
C45 C46 C47 F31 176.8(4)
C46 C47 C48 C43 0.8(7)
C46 C47 C48 F32 -179.8(4)
C48 C43 C44 C45 1.0(6)
C48 C43 C44 I16 179.5(3)
C49 C50 C51 C52 -0.3(7)
C49 C54 C55 C56 178.3(5)
C49 C54 C55 C64 -0.7(5)
C49 C63 C64 C55 1.0(5)
C49 C63 C64 C59 -179.0(4)
C50 C49 C54 C53 1.6(6)
C50 C49 C54 C55 -179.0(4)
C50 C49 C63 C62 -0.7(9)
C50 C49 C63 C64 178.9(5)
C50 C51 C52 C53 -0.3(8)
C51 C52 C53 C54 1.5(7)
C52 C53 C54 C49 -2.1(6)
C52 C53 C54 C55 178.7(4)
C53 C54 C55 C56 -2.5(9)
C53 C54 C55 C64 178.6(5)
C54 C49 C50 C51 -0.4(7)
C54 C49 C63 C62 178.9(5)
C54 C49 C63 C64 -1.5(5)
C54 C55 C56 C57 -179.8(5)
C54 C55 C64 C59 179.8(4)
C54 C55 C64 C63 -0.2(5)
C55 C56 C57 C58 1.0(7)
C56 C55 C64 C59 0.6(7)
C56 C55 C64 C63 -179.4(4)
C56 C57 C58 C59 -0.6(7)
C57 C58 C59 C60 -178.7(5)
C57 C58 C59 C64 0.2(6)
C58 C59 C60 C61 179.3(5)
C58 C59 C64 C55 -0.2(6)
C58 C59 C64 C63 179.8(4)
C59 C60 C61 C62 0.7(7)
C60 C59 C64 C55 178.8(4)
C60 C59 C64 C63 -1.2(6)
C60 C61 C62 C63 -1.1(7)
C61 C62 C63 C49 -180.0(5)
C61 C62 C63 C64 0.4(7)
C62 C63 C64 C55 -179.2(4)
C62 C63 C64 C59 0.7(7)
C63 C49 C50 C51 179.2(5)
C63 C49 C54 C53 -178.0(4)
C63 C49 C54 C55 1.3(5)
C64 C55 C56 C57 -0.9(6)
C64 C59 C60 C61 0.5(7)
C65 C66 C67 C68 -0.7(6)
C65 C70 C71 C72 177.3(4)
C65 C70 C71 C80 -0.5(4)
C65 C79 C80 C71 1.3(4)
C65 C79 C80 C75 -179.5(4)
C66 C65 C70 C69 3.1(6)
C66 C65 C70 C71 -178.2(4)
C66 C65 C79 C78 -1.6(8)
C66 C65 C79 C80 177.9(4)
C66 C67 C68 C69 1.2(7)
C67 C68 C69 C70 0.5(6)
C68 C69 C70 C65 -2.6(6)
C68 C69 C70 C71 179.1(4)
C69 C70 C71 C72 -4.3(8)
C69 C70 C71 C80 177.9(4)
C70 C65 C66 C67 -1.4(6)
C70 C65 C79 C78 179.0(4)
C70 C65 C79 C80 -1.5(4)
C70 C71 C72 C73 -179.4(4)
C70 C71 C80 C75 -179.8(4)
C70 C71 C80 C79 -0.5(4)
C71 C72 C73 C74 0.4(7)
C72 C71 C80 C75 2.0(6)
C72 C71 C80 C79 -178.8(4)
C72 C73 C74 C75 1.2(7)
C73 C74 C75 C76 177.7(4)
C73 C74 C75 C80 -1.1(6)
C74 C75 C76 C77 179.5(4)
C74 C75 C80 C71 -0.5(6)
C74 C75 C80 C79 -179.6(4)
C75 C76 C77 C78 0.7(7)
C76 C75 C80 C71 -179.4(4)
C76 C75 C80 C79 1.4(6)
C76 C77 C78 C79 0.9(6)
C77 C78 C79 C65 178.1(4)
C77 C78 C79 C80 -1.3(6)
C78 C79 C80 C71 -179.2(4)
C78 C79 C80 C75 0.1(6)
C79 C65 C66 C67 179.2(4)
C79 C65 C70 C69 -177.4(3)
C79 C65 C70 C71 1.2(4)
C80 C71 C72 C73 -1.8(6)
C80 C75 C76 C77 -1.8(6)
C81 C82 C83 C84 -0.4(7)
C81 C86 C87 C88 176.8(5)
C81 C86 C87 C96 -0.7(5)
C81 C95 C96 C87 0.1(5)
C81 C95 C96 C91 -179.3(4)
C82 C81 C86 C85 1.4(6)
C82 C81 C86 C87 -179.1(4)
C82 C81 C95 C94 -0.5(9)
C82 C81 C95 C96 179.2(5)
C82 C83 C84 C85 1.2(7)
C83 C84 C85 C86 -0.6(7)
C84 C85 C86 C81 -0.6(7)
C84 C85 C86 C87 179.9(5)
C85 C86 C87 C88 -3.7(9)
C85 C86 C87 C96 178.8(5)
C86 C81 C82 C83 -0.9(6)
C86 C81 C95 C94 179.7(5)
C86 C81 C95 C96 -0.5(5)
C86 C87 C88 C89 -178.4(5)
C86 C87 C96 C91 179.7(4)
C86 C87 C96 C95 0.3(5)
C87 C88 C89 C90 0.6(10)
C88 C87 C96 C91 1.8(8)
C88 C87 C96 C95 -177.6(4)
C88 C89 C90 C91 -0.6(11)
C89 C90 C91 C92 178.6(7)
C89 C90 C91 C96 1.0(9)
C90 C91 C92 C93 -177.7(6)
C90 C91 C96 C87 -1.6(7)
C90 C91 C96 C95 177.7(5)
C91 C92 C93 C94 0.5(9)
C92 C91 C96 C87 -179.6(5)
C92 C91 C96 C95 -0.3(8)
C92 C93 C94 C95 -0.3(8)
C93 C94 C95 C81 179.5(5)
C93 C94 C95 C96 -0.2(7)
C94 C95 C96 C87 179.9(4)
C94 C95 C96 C91 0.5(7)
C95 C81 C82 C83 179.4(4)
C95 C81 C86 C85 -178.8(4)
C95 C81 C86 C87 0.7(5)
C96 C87 C88 C89 -1.2(8)
C96 C91 C92 C93 -0.2(8)
C97 C98 C99 C100 -0.1(8)
C97 C102 C103 C104 178.2(5)
C97 C102 C103 C112 0.7(5)
C97 C111 C112 C103 0.3(5)
C97 C111 C112 C107 -179.4(4)
C98 C97 C102 C101 0.6(6)
C98 C97 C102 C103 -179.1(4)
C98 C97 C111 C110 0.4(8)
C98 C97 C111 C112 178.5(5)
C98 C99 C100 C101 0.2(8)
C99 C100 C101 C102 0.1(8)
C100 C101 C102 C97 -0.5(7)
C100 C101 C102 C103 179.2(5)
C101 C102 C103 C104 -1.5(9)
C101 C102 C103 C112 -179.0(4)
C102 C97 C98 C99 -0.4(7)
C102 C97 C111 C110 -177.9(5)
C102 C97 C111 C112 0.1(4)
C102 C103 C104 C105 -178.2(5)
C102 C103 C112 C107 179.1(4)
C102 C103 C112 C111 -0.6(5)
C103 C104 C105 C106 1.0(7)
C104 C103 C112 C107 1.1(6)
C104 C103 C112 C111 -178.7(4)
C104 C105 C106 C107 -1.2(7)
C105 C106 C107 C108 179.2(4)
C105 C106 C107 C112 1.2(6)
C106 C107 C108 C109 -177.2(4)
C106 C107 C112 C103 -1.2(6)
C106 C107 C112 C111 178.5(4)
C107 C108 C109 C110 -1.1(7)
C108 C107 C112 C103 -179.4(4)
C108 C107 C112 C111 0.3(6)
C108 C109 C110 C111 0.4(7)
C109 C110 C111 C97 178.5(4)
C109 C110 C111 C112 0.7(6)
C110 C111 C112 C103 178.7(4)
C110 C111 C112 C107 -1.0(6)
C111 C97 C98 C99 -178.5(4)
C111 C97 C102 C101 179.2(4)
C111 C97 C102 C103 -0.5(5)
C112 C103 C104 C105 -0.9(6)
C112 C107 C108 C109 0.8(6)
C113 C114 C115 C116 1.5(7)
C113 C118 C119 C120 -178.4(5)
C113 C118 C119 C128 -0.9(5)
C113 C127 C128 C119 -1.1(5)
C113 C127 C128 C123 179.9(4)
C114 C113 C118 C117 -1.0(6)
C114 C113 C118 C119 -179.8(4)
C114 C113 C127 C126 1.3(9)
C114 C113 C127 C128 -179.4(5)
C114 C115 C116 C117 -2.1(7)
C115 C116 C117 C118 1.1(7)
C116 C117 C118 C113 0.4(7)
C116 C117 C118 C119 178.9(4)
C117 C118 C119 C120 3.0(9)
C117 C118 C119 C128 -179.5(5)
C118 C113 C114 C115 0.0(7)
C118 C113 C127 C126 -178.8(5)
C118 C113 C127 C128 0.5(5)
C118 C119 C120 C121 179.1(5)
C118 C119 C128 C123 -179.8(4)
C118 C119 C128 C127 1.3(5)
C119 C120 C121 C122 -1.2(7)
C120 C119 C128 C123 -1.8(7)
C120 C119 C128 C127 179.3(4)
C120 C121 C122 C123 0.4(8)
C121 C122 C123 C124 179.8(5)
C121 C122 C123 C128 -0.3(7)
C122 C123 C124 C125 -179.9(5)
C122 C123 C128 C119 1.0(7)
C122 C123 C128 C127 179.7(4)
C123 C124 C125 C126 0.9(7)
C124 C123 C128 C119 -179.1(4)
C124 C123 C128 C127 -0.3(7)
C124 C125 C126 C127 -1.8(7)
C125 C126 C127 C113 -179.1(5)
C125 C126 C127 C128 1.6(7)
C126 C127 C128 C119 178.3(4)
C126 C127 C128 C123 -0.6(7)
C127 C113 C114 C115 180.0(4)
C127 C113 C118 C117 179.0(4)
C127 C113 C118 C119 0.2(5)
C128 C119 C120 C121 1.8(7)
C128 C123 C124 C125 0.2(7)
C129 C130 C131 C132 0.1(8)
C129 C134 C135 C136 -179.4(4)
C129 C134 C135 C144 -0.4(4)
C129 C143 C144 C135 0.0(5)
C129 C143 C144 C139 179.3(4)
C130 C129 C134 C133 0.0(6)
C130 C129 C134 C135 -179.4(4)
C130 C129 C143 C142 -2.3(9)
C130 C129 C143 C144 179.5(5)
C130 C131 C132 C133 -0.1(8)
C131 C132 C133 C134 0.0(7)
C132 C133 C134 C129 0.0(7)
C132 C133 C134 C135 179.2(4)
C133 C134 C135 C136 1.3(8)
C133 C134 C135 C144 -179.7(5)
C134 C129 C130 C131 -0.1(7)
C134 C129 C143 C142 178.0(5)
C134 C129 C143 C144 -0.2(5)
C134 C135 C136 C137 -179.9(4)
C134 C135 C144 C139 -179.1(4)
C134 C135 C144 C143 0.2(5)
C135 C136 C137 C138 -1.0(6)
C136 C135 C144 C139 0.1(6)
C136 C135 C144 C143 179.5(4)
C136 C137 C138 C139 -0.4(6)
C137 C138 C139 C140 -179.0(4)
C137 C138 C139 C144 1.6(6)
C138 C139 C140 C141 -179.5(4)
C138 C139 C144 C135 -1.5(6)
C138 C139 C144 C143 179.3(4)
C139 C140 C141 C142 -0.1(7)
C140 C139 C144 C135 179.0(4)
C140 C139 C144 C143 -0.2(6)
C140 C141 C142 C143 0.5(7)
C141 C142 C143 C129 -178.9(5)
C141 C142 C143 C144 -0.8(7)
C142 C143 C144 C135 -178.7(4)
C142 C143 C144 C139 0.7(6)
C143 C129 C130 C131 -179.8(5)
C143 C129 C134 C133 179.8(4)
C143 C129 C134 C135 0.4(5)
C144 C135 C136 C137 1.1(6)
C144 C139 C140 C141 -0.1(6)
C145 C146 C147 C148 0.0(7)
C145 C150 C151 C152 177.7(5)
C145 C150 C151 C160 0.6(5)
C145 C159 C160 C151 0.0(5)
C145 C159 C160 C155 -179.1(4)
C146 C145 C150 C149 -0.5(7)
C146 C145 C150 C151 179.1(4)
C146 C145 C159 C158 3.1(9)
C146 C145 C159 C160 -179.2(5)
C146 C147 C148 C149 -0.8(7)
C147 C148 C149 C150 0.9(7)
C148 C149 C150 C145 -0.2(7)
C148 C149 C150 C151 -179.7(4)
C149 C150 C151 C152 -2.7(9)
C149 C150 C151 C160 -179.9(5)
C150 C145 C146 C147 0.6(7)
C150 C145 C159 C158 -177.4(5)
C150 C145 C159 C160 0.4(5)
C150 C151 C152 C153 -178.0(4)
C150 C151 C160 C155 178.7(4)
C150 C151 C160 C159 -0.3(5)
C151 C152 C153 C154 0.3(7)
C152 C151 C160 C155 1.1(6)
C152 C151 C160 C159 -178.0(4)
C152 C153 C154 C155 0.8(7)
C153 C154 C155 C156 177.0(5)
C153 C154 C155 C160 -0.9(6)
C154 C155 C156 C157 -178.3(5)
C154 C155 C160 C151 0.0(6)
C154 C155 C160 C159 179.0(4)
C155 C156 C157 C158 0.2(7)
C156 C155 C160 C151 -178.2(4)
C156 C155 C160 C159 0.8(6)
C156 C157 C158 C159 -0.3(7)
C157 C158 C159 C145 178.1(5)
C157 C158 C159 C160 0.6(6)
C158 C159 C160 C151 178.2(4)
C158 C159 C160 C155 -0.9(7)
C159 C145 C146 C147 -179.8(4)
C159 C145 C150 C149 179.8(4)
C159 C145 C150 C151 -0.6(5)
C160 C151 C152 C153 -1.2(6)
C160 C155 C156 C157 -0.4(6)
C161 C162 C163 C164 0.6(6)
C161 C166 C167 C168 -177.8(4)
C161 C166 C167 C176 0.7(4)
C161 C175 C176 C167 0.5(4)
C161 C175 C176 C171 179.2(4)
C162 C161 C166 C165 -1.0(6)
C162 C161 C166 C167 179.4(4)
C162 C161 C175 C174 -1.3(8)
C162 C161 C175 C176 -179.8(4)
C162 C163 C164 C165 -0.7(7)
C163 C164 C165 C166 -0.1(6)
C164 C165 C166 C161 0.9(6)
C164 C165 C166 C167 -179.6(4)
C165 C166 C167 C168 2.7(8)
C165 C166 C167 C176 -178.8(4)
C166 C161 C162 C163 0.2(6)
C166 C161 C175 C174 178.5(5)
C166 C161 C175 C176 0.0(4)
C166 C167 C168 C169 178.5(4)
C166 C167 C176 C171 -179.5(4)
C166 C167 C176 C175 -0.7(5)
C167 C168 C169 C170 0.5(6)
C168 C167 C176 C171 -0.7(6)
C168 C167 C176 C175 178.0(4)
C168 C169 C170 C171 -0.7(7)
C169 C170 C171 C172 -177.3(4)
C169 C170 C171 C176 0.2(6)
C170 C171 C172 C173 177.3(4)
C170 C171 C176 C167 0.5(6)
C170 C171 C176 C175 -178.1(4)
C171 C172 C173 C174 0.6(6)
C172 C171 C176 C167 178.3(4)
C172 C171 C176 C175 -0.3(6)
C172 C173 C174 C175 -0.5(6)
C173 C174 C175 C161 -178.3(4)
C173 C174 C175 C176 0.0(6)
C174 C175 C176 C167 -178.3(4)
C174 C175 C176 C171 0.4(6)
C175 C161 C162 C163 -180.0(4)
C175 C161 C166 C165 179.1(4)
C175 C161 C166 C167 -0.4(4)
C176 C167 C168 C169 0.2(6)
C176 C171 C172 C173 -0.2(6)
F1 C3 C4 C5 179.5(4)
F1 C3 C4 F2 2.0(6)
F2 C4 C5 C6 177.1(4)
F2 C4 C5 F3 -3.1(6)
F3 C5 C6 C1 -179.6(4)
F3 C5 C6 F4 0.9(6)
F5 C9 C10 C11 -179.5(4)
F5 C9 C10 F6 1.8(6)
F6 C10 C11 C12 179.5(4)
F6 C10 C11 F7 -1.5(7)
F7 C11 C12 C7 179.3(4)
F7 C11 C12 F8 0.1(6)
F9 C15 C16 C17 -177.1(4)
F9 C15 C16 F10 0.7(6)
F10 C16 C17 C18 -179.8(4)
F10 C16 C17 F11 -0.5(6)
F11 C17 C18 C13 -179.1(4)
F11 C17 C18 F12 0.6(6)
F13 C21 C22 C23 -177.4(3)
F13 C21 C22 F14 2.3(6)
F14 C22 C23 C24 178.9(3)
F14 C22 C23 F15 -2.3(6)
F15 C23 C24 C19 -179.2(3)
F15 C23 C24 F16 2.5(6)
F17 C27 C28 C29 -179.8(4)
F17 C27 C28 F18 0.2(6)
F18 C28 C29 C30 179.7(4)
F18 C28 C29 F19 -1.6(6)
F19 C29 C30 C25 -178.6(4)
F19 C29 C30 F20 2.4(6)
F21 C33 C34 C35 -179.8(4)
F21 C33 C34 F22 0.2(6)
F22 C34 C35 C36 178.9(4)
F22 C34 C35 F23 -1.1(6)
F23 C35 C36 C31 -178.7(4)
F23 C35 C36 F24 2.4(6)
F26 C41 C42 C37 -178.8(4)
F26 C41 C42 F25 0.8(6)
F27 C40 C41 C42 177.1(4)
F27 C40 C41 F26 -3.2(6)
F28 C39 C40 C41 -179.7(4)
F28 C39 C40 F27 2.0(6)
F29 C45 C46 C47 -177.7(4)
F29 C45 C46 F30 1.2(6)
F30 C46 C47 C48 178.7(4)
F30 C46 C47 F31 -2.2(6)
F31 C47 C48 C43 -178.3(4)
F31 C47 C48 F32 1.1(6)
I1 C1 C2 C3 179.8(3)
I1 C1 C2 I2 -0.4(5)
I1 C1 C6 C5 -179.3(3)
I1 C1 C6 F4 0.1(5)
I2 C2 C3 C4 178.9(3)
I2 C2 C3 F1 0.5(5)
I3 C7 C8 C9 179.9(3)
I3 C7 C8 I4 -1.6(5)
I3 C7 C12 C11 -178.4(3)
I3 C7 C12 F8 0.7(6)
I4 C8 C9 C10 -179.8(3)
I4 C8 C9 F5 0.3(6)
I5 C13 C14 C15 -178.6(3)
I5 C13 C14 I6 0.7(5)
I5 C13 C18 C17 179.5(3)
I5 C13 C18 F12 -0.2(5)
I6 C14 C15 C16 178.6(3)
I6 C14 C15 F9 -1.3(5)
I7 C19 C20 C21 179.8(3)
I7 C19 C20 I8 2.9(5)
I7 C19 C24 C23 -179.5(3)
I7 C19 C24 F16 -1.2(5)
I8 C20 C21 C22 177.2(3)
I8 C20 C21 F13 -3.8(5)
I9 C25 C26 C27 -179.5(3)
I9 C25 C26 I10 -0.6(5)
I9 C25 C30 C29 179.2(3)
I9 C25 C30 F20 -1.8(5)
I10 C26 C27 C28 -178.2(3)
I10 C26 C27 F17 1.4(5)
I11 C31 C32 C33 -179.7(3)
I11 C31 C32 I12 2.9(5)
I11 C31 C36 C35 179.0(3)
I11 C31 C36 F24 -2.2(5)
I12 C32 C33 C34 177.6(3)
I12 C32 C33 F21 -2.2(5)
I13 C37 C38 C39 -179.4(3)
I13 C37 C38 I14 2.0(5)
I13 C37 C42 C41 178.9(3)
I13 C37 C42 F25 -0.7(6)
I14 C38 C39 C40 178.8(3)
I14 C38 C39 F28 -0.9(6)
I15 C43 C44 C45 -178.1(3)
I15 C43 C44 I16 0.5(5)
I15 C43 C48 C47 179.1(3)
I15 C43 C48 F32 -0.3(6)
I16 C44 C45 C46 178.6(3)
I16 C44 C45 F29 -0.2(5)
